data_2100292
loop_
_publ_author_name
'Hao, Xiang'
'Parkin, Sean'
'Brock, Carolyn Pratt'

_publ_section_title
;
 Three modulation patterns in four related
 [<i>M</i>(H~2~O)~2~(15-crown-5)](NO~3~)~2~ structures
;
_journal_coeditor_code BM5026
_journal_issue 6
_journal_name_full 'Acta Crystallographica Section B'
_journal_page_first 675
_journal_page_last 688
_journal_paper_doi 10.1107/S0108768105026662
_journal_volume 61
_journal_year 2005
_chemical_formula_moiety '(C10 H24 O7 Cu 2+), 2(N O3 1-)'
_chemical_formula_sum 'C10 H24 Cu N2 O13'
_chemical_formula_weight 443.85
_chemical_name_systematic
;
 diaqua(15-crown-5)copper(II) nitrate
;
_space_group_IT_number 14
_symmetry_cell_setting monoclinic
_symmetry_space_group_name_Hall '-P 2yn'
_symmetry_space_group_name_H-M 'P 1 21/n 1'
_atom_sites_solution_hydrogens geom
_atom_sites_solution_primary direct
_atom_sites_solution_secondary difmap
_audit_creation_method SHELXL-97
_cell_angle_alpha 90.00
_cell_angle_beta 97.33(3)
_cell_angle_gamma 90.00
_cell_formula_units_Z 20
_cell_length_a 14.772(3)
_cell_length_b 13.987(3)
_cell_length_c 43.344(9)
_cell_measurement_reflns_used 18790
_cell_measurement_temperature 294(2)
_cell_measurement_theta_max 25.03
_cell_measurement_theta_min 1.00
_cell_volume 8882(3)
_computing_cell_refinement 'SCALEPACK (Otwinowski & Minor, 1997)'
_computing_data_collection 'COLLECT (Nonius, 1999)'
_computing_data_reduction 'DENZO-SMN (Otwinowski & Minor, 1997)'
_computing_molecular_graphics 'XP in Siemens SHELXTL (Sheldrick, 1994)'
_computing_publication_material
;
SHELX97-2 (Sheldrick, 1997) and local procedures
;
_computing_structure_refinement 'SHELXL-97 (Sheldrick, 1997)'
_computing_structure_solution 'SHELXS-97 (Sheldrick, 1997)'
_diffrn_ambient_temperature 294(2)
_diffrn_detector_area_resol_mean 18
_diffrn_measured_fraction_theta_full 0.968
_diffrn_measured_fraction_theta_max 0.968
_diffrn_measurement_device_type 'Nonius KappaCCD diffractometer'
_diffrn_measurement_method '\w scans at fixed \c = 55\%'
_diffrn_radiation_monochromator graphite
_diffrn_radiation_source 'fine-focus sealed tube'
_diffrn_radiation_type MoK\a
_diffrn_radiation_wavelength 0.71073
_diffrn_reflns_av_R_equivalents 0.0821
_diffrn_reflns_av_sigmaI/netI 0.1204
_diffrn_reflns_limit_h_max 17
_diffrn_reflns_limit_h_min -17
_diffrn_reflns_limit_k_max 16
_diffrn_reflns_limit_k_min -16
_diffrn_reflns_limit_l_max 51
_diffrn_reflns_limit_l_min -51
_diffrn_reflns_number 42944
_diffrn_reflns_theta_full 25.05
_diffrn_reflns_theta_max 25.05
_diffrn_reflns_theta_min 2.97
_diffrn_standards_decay_% <1
_exptl_absorpt_coefficient_mu 1.300
_exptl_absorpt_correction_T_max 0.7371
_exptl_absorpt_correction_T_min 0.6965
_exptl_absorpt_correction_type multi-scan
_exptl_absorpt_process_details 'SCALEPACK (Otwinowski & Minor, 1997)'
_exptl_crystal_colour colourless
_exptl_crystal_density_diffrn 1.659
_exptl_crystal_density_method 'not measured'
_exptl_crystal_description block
_exptl_crystal_F_000 4620
_exptl_crystal_size_max 0.30
_exptl_crystal_size_mid 0.30
_exptl_crystal_size_min 0.25
_refine_diff_density_max 0.604
_refine_diff_density_min -0.657
_refine_ls_extinction_method none
_refine_ls_goodness_of_fit_ref 0.861
_refine_ls_hydrogen_treatment constr
_refine_ls_matrix_type full
_refine_ls_number_parameters 547
_refine_ls_number_reflns 15225
_refine_ls_number_restraints 0
_refine_ls_restrained_S_all 0.861
_refine_ls_R_factor_all 0.2480
_refine_ls_R_factor_gt 0.0550
_refine_ls_shift/su_max 0.003
_refine_ls_shift/su_mean 0.000
_refine_ls_structure_factor_coef Fsqd
_refine_ls_weighting_details 'calc w=1/[\s^2^(Fo^2^)+(0.0795P)^2^+0.0000P] where P=(Fo^2^+2Fc^2^)/3'
_refine_ls_weighting_scheme calc
_refine_ls_wR_factor_gt 0.1340
_refine_ls_wR_factor_ref 0.2084
_reflns_number_gt 3609
_reflns_number_total 15225
_reflns_threshold_expression >2\s(I)
_cod_data_source_file bm5026.cif
_cod_data_source_block k02122
_cod_original_cell_volume 8883(3)
_cod_original_sg_symbol_H-M 'P 21/n'
_cod_database_code 2100292
_cod_database_fobs_code 2100292

loop_
_symmetry_equiv_pos_as_xyz
'x, y, z'
'-x+1/2, y+1/2, -z+1/2'
'-x, -y, -z'
'x-1/2, -y-1/2, z-1/2'

loop_
_atom_site_label
_atom_site_fract_x
_atom_site_fract_y
_atom_site_fract_z
_atom_site_U_iso_or_equiv
_atom_site_adp_type
_atom_site_calc_flag
_atom_site_refinement_flags
_atom_site_occupancy
_atom_site_disorder_assembly
_atom_site_disorder_group
_atom_site_type_symbol
Cu1_1 0.24416(5) 0.49934(6) -0.00402(2) 0.0308(5) Uani d . 1 . . Cu
O1_1 0.1182(3) 0.4706(4) 0.02173(13) 0.0425(5) Uani d . 1 . . O
O2_1 0.1567(3) 0.3946(4) -0.03263(12) 0.0449(5) Uani d . 1 . . O
O3_1 0.2958(3) 0.4906(4) -0.05052(11) 0.0462(6) Uani d . 1 . . O
O4_1 0.3865(3) 0.5723(4) 0.00200(13) 0.0512(6) Uani d . 1 . . O
O5_1 0.2672(3) 0.5652(4) 0.04090(12) 0.0452(5) Uani d . 1 . . O
O6_1 0.1846(4) 0.6133(4) -0.02002(12) 0.0489(5) Uani d . 1 . . O
H6W1_1 0.1680 0.6273 -0.0354 0.073 Uiso d . 1 . . H
H6W2_1 0.1612 0.6438 -0.0104 0.073 Uiso d . 1 . . H
O7_1 0.3028(4) 0.3876(4) 0.01310(13) 0.0501(5) Uani d . 1 . . O
H7W1_1 0.3100 0.3450 0.0050 0.075 Uiso d . 1 . . H
H7W2_1 0.3361 0.3877 0.0266 0.075 Uiso d . 1 . . H
C1_1 0.0730(6) 0.3828(6) 0.0104(2) 0.0557(9) Uani d . 1 . . C
H1A_1 0.0129 0.3783 0.0171 0.067 Uiso calc R 1 . . H
H1B_1 0.1086 0.3275 0.0182 0.067 Uiso calc R 1 . . H
C2_1 0.0660(5) 0.3879(6) -0.02401(18) 0.0545(9) Uani d . 1 . . C
H2A_1 0.0357 0.3313 -0.0332 0.065 Uiso calc R 1 . . H
H2B_1 0.0305 0.4435 -0.0315 0.065 Uiso calc R 1 . . H
C3_1 0.1634(5) 0.4026(6) -0.06528(17) 0.0469(8) Uani d . 1 . . C
H3A_1 0.1322 0.4597 -0.0738 0.056 Uiso calc R 1 . . H
H3B_1 0.1360 0.3474 -0.0764 0.056 Uiso calc R 1 . . H
C4_1 0.2617(5) 0.4080(5) -0.06830(18) 0.0466(8) Uani d . 1 . . C
H4A_1 0.2928 0.3505 -0.0601 0.056 Uiso calc R 1 . . H
H4B_1 0.2708 0.4151 -0.0899 0.056 Uiso calc R 1 . . H
C5_1 0.3941(5) 0.5027(6) -0.0479(2) 0.0599(10) Uani d . 1 . . C
H5A_1 0.4134 0.5117 -0.0683 0.072 Uiso calc R 1 . . H
H5B_1 0.4251 0.4470 -0.0382 0.072 Uiso calc R 1 . . H
C6_1 0.4157(6) 0.5913(7) -0.02775(19) 0.0637(10) Uani d . 1 . . C
H6A_1 0.4807 0.6044 -0.0254 0.076 Uiso calc R 1 . . H
H6B_1 0.3836 0.6464 -0.0373 0.076 Uiso calc R 1 . . H
C7_1 0.3829(6) 0.6535(6) 0.02144(19) 0.0552(9) Uani d . 1 . . C
H7A_1 0.3439 0.7022 0.0108 0.066 Uiso calc R 1 . . H
H7B_1 0.4435 0.6802 0.0267 0.066 Uiso calc R 1 . . H
C8_1 0.3462(5) 0.6224(6) 0.04979(18) 0.0520(8) Uani d . 1 . . C
H8A_1 0.3918 0.5856 0.0628 0.062 Uiso calc R 1 . . H
H8B_1 0.3302 0.6776 0.0615 0.062 Uiso calc R 1 . . H
C9_1 0.1994(5) 0.5614(6) 0.06145(18) 0.0432(7) Uani d . 1 . . C
H9A_1 0.1584 0.6157 0.0580 0.052 Uiso calc R 1 . . H
H9B_1 0.2275 0.5623 0.0829 0.052 Uiso calc R 1 . . H
C10_1 0.1483(5) 0.4698(6) 0.05437(17) 0.0476(8) Uani d . 1 . . C
H10A_1 0.1878 0.4154 0.0598 0.057 Uiso calc R 1 . . H
H10B_1 0.0965 0.4660 0.0660 0.057 Uiso calc R 1 . . H
Cu2_2 0.25458(7) 0.49952(8) 0.20326(3) 0.0325(4) Uani d . 1 . . Cu
O1_2 0.3795(3) 0.5300(4) 0.17702(12) 0.0425(5) Uani d . 1 . . O
O2_2 0.3404(3) 0.6062(4) 0.23094(12) 0.0449(5) Uani d . 1 . . O
O3_2 0.2053(3) 0.5060(4) 0.25013(11) 0.0462(6) Uani d . 1 . . O
O4_2 0.1153(3) 0.4217(4) 0.19830(13) 0.0512(6) Uani d . 1 . . O
O5_2 0.2318(3) 0.4325(4) 0.15852(12) 0.0452(5) Uani d . 1 . . O
O6_2 0.3170(4) 0.3871(4) 0.21976(13) 0.0489(5) Uani d . 1 . . O
H6W1_2 0.3413 0.3838 0.2350 0.073 Uiso d . 1 . . H
H6W2_2 0.3372 0.3513 0.2110 0.073 Uiso d . 1 . . H
O7_2 0.1904(4) 0.6084(4) 0.18584(13) 0.0501(5) Uani d . 1 . . O
H7W1_2 0.1652 0.6111 0.1706 0.075 Uiso d . 1 . . H
H7W2_2 0.1892 0.6556 0.1921 0.075 Uiso d . 1 . . H
C1_2 0.4215(6) 0.6200(6) 0.1876(2) 0.0557(9) Uani d . 1 . . C
H1A_2 0.3834 0.6734 0.1798 0.067 Uiso calc R 1 . . H
H1B_2 0.4808 0.6268 0.1805 0.067 Uiso calc R 1 . . H
C2_2 0.4315(5) 0.6167(6) 0.22311(19) 0.0545(9) Uani d . 1 . . C
H2A_2 0.4692 0.5631 0.2309 0.065 Uiso calc R 1 . . H
H2B_2 0.4590 0.6752 0.2319 0.065 Uiso calc R 1 . . H
C3_2 0.3368(5) 0.5988(6) 0.26407(17) 0.0469(8) Uani d . 1 . . C
H3A_2 0.3625 0.6555 0.2747 0.056 Uiso calc R 1 . . H
H3B_2 0.3708 0.5433 0.2726 0.056 Uiso calc R 1 . . H
C4_2 0.2366(5) 0.5890(6) 0.26789(18) 0.0466(8) Uani d . 1 . . C
H4A_2 0.2290 0.5805 0.2896 0.056 Uiso calc R 1 . . H
H4B_2 0.2029 0.6453 0.2600 0.056 Uiso calc R 1 . . H
C5_2 0.1086(5) 0.4894(6) 0.2481(2) 0.0599(10) Uani d . 1 . . C
H5A_2 0.0750 0.5435 0.2385 0.072 Uiso calc R 1 . . H
H5B_2 0.0907 0.4794 0.2686 0.072 Uiso calc R 1 . . H
C6_2 0.0903(6) 0.4025(7) 0.22865(19) 0.0637(10) Uani d . 1 . . C
H6A_2 0.1257 0.3492 0.2381 0.076 Uiso calc R 1 . . H
H6B_2 0.0261 0.3859 0.2270 0.076 Uiso calc R 1 . . H
C7_2 0.1188(6) 0.3409(6) 0.17865(18) 0.0552(9) Uani d . 1 . . C
H7A_2 0.0583 0.3134 0.1738 0.066 Uiso calc R 1 . . H
H7B_2 0.1589 0.2926 0.1890 0.066 Uiso calc R 1 . . H
C8_2 0.1536(5) 0.3724(6) 0.14953(19) 0.0520(8) Uani d . 1 . . C
H8A_2 0.1710 0.3175 0.1379 0.062 Uiso calc R 1 . . H
H8B_2 0.1069 0.4078 0.1365 0.062 Uiso calc R 1 . . H
C9_2 0.3006(5) 0.4355(6) 0.13784(18) 0.0432(7) Uani d . 1 . . C
H9A_2 0.2727 0.4328 0.1164 0.052 Uiso calc R 1 . . H
H9B_2 0.3422 0.3819 0.1418 0.052 Uiso calc R 1 . . H
C10_2 0.3511(5) 0.5290(6) 0.14424(17) 0.0476(8) Uani d . 1 . . C
H10A_2 0.4035 0.5321 0.1329 0.057 Uiso calc R 1 . . H
H10B_2 0.3113 0.5827 0.1382 0.057 Uiso calc R 1 . . H
Cu3_3 0.24897(10) 0.49849(10) 0.39822(4) 0.0312(3) Uani d . 1 . . Cu
O1_3 0.1186(3) 0.4742(4) 0.42233(12) 0.0425(5) Uani d . 1 . . O
O2_3 0.1592(3) 0.3965(4) 0.36837(12) 0.0449(5) Uani d . 1 . . O
O3_3 0.3019(3) 0.4896(4) 0.35176(11) 0.0462(6) Uani d . 1 . . O
O4_3 0.3932(3) 0.5676(4) 0.40485(13) 0.0512(6) Uani d . 1 . . O
O5_3 0.2734(3) 0.5618(3) 0.44338(11) 0.0452(5) Uani d . 1 . . O
O6_3 0.1963(4) 0.6165(4) 0.38263(13) 0.0489(5) Uani d . 1 . . O
H6W1_3 0.1756 0.6216 0.3673 0.073 Uiso d . 1 . . H
H6W2_3 0.1722 0.6445 0.3921 0.073 Uiso d . 1 . . H
O7_3 0.3049(4) 0.3836(4) 0.41530(14) 0.0501(5) Uani d . 1 . . O
H7W1_3 0.3100 0.3423 0.4062 0.075 Uiso d . 1 . . H
H7W2_3 0.3379 0.3794 0.4284 0.075 Uiso d . 1 . . H
C1_3 0.0745(6) 0.3923(6) 0.41118(19) 0.0557(9) Uani d . 1 . . C
H1A_3 0.0136 0.3900 0.4173 0.067 Uiso calc R 1 . . H
H1B_3 0.1079 0.3364 0.4196 0.067 Uiso calc R 1 . . H
C2_3 0.0694(5) 0.3935(6) 0.37669(18) 0.0545(9) Uani d . 1 . . C
H2A_3 0.0382 0.3367 0.3680 0.065 Uiso calc R 1 . . H
H2B_3 0.0353 0.4490 0.3684 0.065 Uiso calc R 1 . . H
C3_3 0.1652(5) 0.4028(5) 0.33614(17) 0.0469(8) Uani d . 1 . . C
H3A_3 0.1330 0.4587 0.3272 0.056 Uiso calc R 1 . . H
H3B_3 0.1395 0.3463 0.3254 0.056 Uiso calc R 1 . . H
C4_3 0.2668(5) 0.4105(5) 0.33376(18) 0.0466(8) Uani d . 1 . . C
H4A_3 0.2977 0.3524 0.3414 0.056 Uiso calc R 1 . . H
H4B_3 0.2765 0.4193 0.3122 0.056 Uiso calc R 1 . . H
C5_3 0.3976(5) 0.5002(6) 0.35522(19) 0.0599(10) Uani d . 1 . . C
H5A_3 0.4184 0.5103 0.3351 0.072 Uiso calc R 1 . . H
H5B_3 0.4271 0.4435 0.3646 0.072 Uiso calc R 1 . . H
C6_3 0.4197(6) 0.5852(7) 0.37574(19) 0.0637(10) Uani d . 1 . . C
H6A_3 0.4847 0.5979 0.3778 0.076 Uiso calc R 1 . . H
H6B_3 0.3879 0.6410 0.3665 0.076 Uiso calc R 1 . . H
C7_3 0.3918(6) 0.6470(6) 0.42499(18) 0.0552(9) Uani d . 1 . . C
H7A_3 0.3557 0.6982 0.4145 0.066 Uiso calc R 1 . . H
H7B_3 0.4533 0.6705 0.4309 0.066 Uiso calc R 1 . . H
C8_3 0.3514(5) 0.6166(6) 0.45302(19) 0.0520(8) Uani d . 1 . . C
H8A_3 0.3952 0.5789 0.4665 0.062 Uiso calc R 1 . . H
H8B_3 0.3352 0.6722 0.4645 0.062 Uiso calc R 1 . . H
C9_3 0.2034(5) 0.5619(6) 0.46261(18) 0.0432(7) Uani d . 1 . . C
H9A_3 0.1665 0.6192 0.4590 0.052 Uiso calc R 1 . . H
H9B_3 0.2293 0.5608 0.4843 0.052 Uiso calc R 1 . . H
C10_3 0.1462(5) 0.4753(6) 0.45498(17) 0.0476(8) Uani d . 1 . . C
H10A_3 0.1810 0.4182 0.4612 0.057 Uiso calc R 1 . . H
H10B_3 0.0931 0.4769 0.4660 0.057 Uiso calc R 1 . . H
Cu4_4 0.24767(10) 0.49935(10) 0.59836(4) 0.0321(3) Uani d . 1 . . Cu
O1_4 0.1217(3) 0.4668(4) 0.62408(12) 0.0425(5) Uani d . 1 . . O
O2_4 0.1637(3) 0.3900(3) 0.57037(12) 0.0449(5) Uani d . 1 . . O
O3_4 0.2972(3) 0.4930(4) 0.55148(11) 0.0462(6) Uani d . 1 . . O
O4_4 0.3871(3) 0.5803(4) 0.60245(13) 0.0512(6) Uani d . 1 . . O
O5_4 0.2704(3) 0.5660(3) 0.64290(11) 0.0452(5) Uani d . 1 . . O
O6_4 0.1812(4) 0.6083(4) 0.58151(13) 0.0489(5) Uani d . 1 . . O
H6W1_4 0.1748 0.6200 0.5653 0.073 Uiso d . 1 . . H
H6W2_4 0.1704 0.6516 0.5890 0.073 Uiso d . 1 . . H
O7_4 0.3119(4) 0.3889(4) 0.61574(14) 0.0501(5) Uani d . 1 . . O
H7W1_4 0.3420 0.4008 0.6292 0.075 Uiso d . 1 . . H
H7W2_4 0.3339 0.3526 0.6078 0.075 Uiso d . 1 . . H
C1_4 0.0818(6) 0.3808(6) 0.61344(19) 0.0557(9) Uani d . 1 . . C
H1A_4 0.0217 0.3746 0.6200 0.067 Uiso calc R 1 . . H
H1B_4 0.1190 0.3275 0.6219 0.067 Uiso calc R 1 . . H
C2_4 0.0744(5) 0.3808(6) 0.57867(19) 0.0545(9) Uani d . 1 . . C
H2A_4 0.0469 0.3216 0.5704 0.065 Uiso calc R 1 . . H
H2B_4 0.0366 0.4336 0.5702 0.065 Uiso calc R 1 . . H
C3_4 0.1692(5) 0.3953(6) 0.53822(17) 0.0469(8) Uani d . 1 . . C
H3A_4 0.1329 0.4483 0.5290 0.056 Uiso calc R 1 . . H
H3B_4 0.1469 0.3367 0.5280 0.056 Uiso calc R 1 . . H
C4_4 0.2682(5) 0.4100(5) 0.53476(18) 0.0466(8) Uani d . 1 . . C
H4A_4 0.3039 0.3554 0.5430 0.056 Uiso calc R 1 . . H
H4B_4 0.2758 0.4176 0.5130 0.056 Uiso calc R 1 . . H
C5_4 0.3901(5) 0.5148(6) 0.55325(19) 0.0599(10) Uani d . 1 . . C
H5A_4 0.4062 0.5264 0.5326 0.072 Uiso calc R 1 . . H
H5B_4 0.4262 0.4616 0.5623 0.072 Uiso calc R 1 . . H
C6_4 0.4091(6) 0.6003(7) 0.57258(18) 0.0637(10) Uani d . 1 . . C
H6A_4 0.4731 0.6173 0.5737 0.076 Uiso calc R 1 . . H
H6B_4 0.3729 0.6536 0.5636 0.076 Uiso calc R 1 . . H
C7_4 0.3793(6) 0.6580(6) 0.62250(18) 0.0552(9) Uani d . 1 . . C
H7A_4 0.3368 0.7045 0.6123 0.066 Uiso calc R 1 . . H
H7B_4 0.4382 0.6888 0.6274 0.066 Uiso calc R 1 . . H
C8_4 0.3467(5) 0.6242(6) 0.65144(19) 0.0520(8) Uani d . 1 . . C
H8A_4 0.3943 0.5882 0.6639 0.062 Uiso calc R 1 . . H
H8B_4 0.3301 0.6782 0.6636 0.062 Uiso calc R 1 . . H
C9_4 0.2015(5) 0.5622(6) 0.66273(18) 0.0432(7) Uani d . 1 . . C
H9A_4 0.1610 0.6167 0.6589 0.052 Uiso calc R 1 . . H
H9B_4 0.2287 0.5641 0.6843 0.052 Uiso calc R 1 . . H
C10_4 0.1497(5) 0.4724(5) 0.65642(17) 0.0476(8) Uani d . 1 . . C
H10A_4 0.1879 0.4180 0.6632 0.057 Uiso calc R 1 . . H
H10B_4 0.0969 0.4719 0.6676 0.057 Uiso calc R 1 . . H
Cu5_5 0.25300(8) 0.50042(8) 0.80328(3) 0.0317(4) Uani d . 1 . . Cu
O1_5 0.3808(3) 0.5272(4) 0.77833(12) 0.0425(5) Uani d . 1 . . O
O2_5 0.3413(3) 0.6035(4) 0.83212(12) 0.0449(5) Uani d . 1 . . O
O3_5 0.2001(3) 0.5091(4) 0.84946(12) 0.0462(6) Uani d . 1 . . O
O4_5 0.1087(3) 0.4309(4) 0.79662(13) 0.0512(6) Uani d . 1 . . O
O5_5 0.2308(3) 0.4364(4) 0.75824(12) 0.0452(5) Uani d . 1 . . O
O6_5 0.3095(4) 0.3849(4) 0.81922(13) 0.0489(5) Uani d . 1 . . O
H6W1_5 0.3297 0.3722 0.8345 0.073 Uiso d . 1 . . H
H6W2_5 0.3279 0.3514 0.8093 0.073 Uiso d . 1 . . H
O7_5 0.1972(4) 0.6152(4) 0.78608(13) 0.0501(5) Uani d . 1 . . O
H7W1_5 0.1599 0.6125 0.7741 0.075 Uiso d . 1 . . H
H7W2_5 0.1873 0.6541 0.7955 0.075 Uiso d . 1 . . H
C1_5 0.4255(5) 0.6135(6) 0.79012(19) 0.0557(9) Uani d . 1 . . C
H1A_5 0.3904 0.6689 0.7822 0.067 Uiso calc R 1 . . H
H1B_5 0.4857 0.6178 0.7836 0.067 Uiso calc R 1 . . H
C2_5 0.4327(5) 0.6103(6) 0.82514(19) 0.0545(9) Uani d . 1 . . C
H2A_5 0.4681 0.5553 0.8332 0.065 Uiso calc R 1 . . H
H2B_5 0.4618 0.6678 0.8342 0.065 Uiso calc R 1 . . H
C3_5 0.3328(5) 0.5972(6) 0.86478(17) 0.0469(8) Uani d . 1 . . C
H3A_5 0.3594 0.6532 0.8756 0.056 Uiso calc R 1 . . H
H3B_5 0.3645 0.5410 0.8737 0.056 Uiso calc R 1 . . H
C4_5 0.2330(5) 0.5909(6) 0.86797(18) 0.0466(8) Uani d . 1 . . C
H4A_5 0.2239 0.5819 0.8896 0.056 Uiso calc R 1 . . H
H4B_5 0.2014 0.6486 0.8602 0.056 Uiso calc R 1 . . H
C5_5 0.1021(5) 0.4983(6) 0.8458(2) 0.0599(10) Uani d . 1 . . C
H5A_5 0.0730 0.5544 0.8358 0.072 Uiso calc R 1 . . H
H5B_5 0.0810 0.4906 0.8659 0.072 Uiso calc R 1 . . H
C6_5 0.0784(6) 0.4122(7) 0.82629(19) 0.0637(10) Uani d . 1 . . C
H6A_5 0.1089 0.3562 0.8359 0.076 Uiso calc R 1 . . H
H6B_5 0.0131 0.4012 0.8238 0.076 Uiso calc R 1 . . H
C7_5 0.1108(6) 0.3481(6) 0.77687(19) 0.0552(9) Uani d . 1 . . C
H7A_5 0.0496 0.3234 0.7712 0.066 Uiso calc R 1 . . H
H7B_5 0.1481 0.2982 0.7876 0.066 Uiso calc R 1 . . H
C8_5 0.1512(5) 0.3803(6) 0.74813(19) 0.0520(8) Uani d . 1 . . C
H8A_5 0.1676 0.3252 0.7364 0.062 Uiso calc R 1 . . H
H8B_5 0.1071 0.4182 0.7349 0.062 Uiso calc R 1 . . H
C9_5 0.3006(5) 0.4367(6) 0.73856(19) 0.0432(7) Uani d . 1 . . C
H9A_5 0.2741 0.4351 0.7169 0.052 Uiso calc R 1 . . H
H9B_5 0.3398 0.3813 0.7427 0.052 Uiso calc R 1 . . H
C10_5 0.3545(5) 0.5273(6) 0.74540(18) 0.0476(8) Uani d . 1 . . C
H10A_5 0.4078 0.5279 0.7345 0.057 Uiso calc R 1 . . H
H10B_5 0.3173 0.5828 0.7391 0.057 Uiso calc R 1 . . H
N1_6 0.0846(5) 0.6892(6) -0.09107(18) 0.0429(4) Uani d . 1 . . N
O8_6 0.0617(4) 0.6195(4) -0.07664(15) 0.0687(5) Uani d . 1 . . O
O9_6 0.1582(4) 0.7314(5) -0.08095(15) 0.0689(5) Uani d . 1 . . O
O10_6 0.0421(4) 0.7169(5) -0.11594(15) 0.0770(6) Uani d . 1 . . O
N2_7 0.1050(6) 0.6810(6) 0.11351(19) 0.0429(4) Uani d . 1 . . N
O8_7 0.0913(4) 0.6076(5) 0.12842(16) 0.0687(5) Uani d . 1 . . O
O9_7 0.1798(4) 0.7233(4) 0.11907(15) 0.0689(5) Uani d . 1 . . O
O10_7 0.0488(5) 0.7116(5) 0.09250(16) 0.0770(6) Uani d . 1 . . O
N3_8 0.0901(5) 0.6872(6) 0.3118(2) 0.0429(4) Uani d . 1 . . N
O8_8 0.0755(4) 0.6197(5) 0.32797(16) 0.0687(5) Uani d . 1 . . O
O9_8 0.1543(4) 0.7425(4) 0.32017(15) 0.0689(5) Uani d . 1 . . O
O10_8 0.0426(5) 0.7031(5) 0.28689(18) 0.0770(6) Uani d . 1 . . O
N4_9 0.0942(6) 0.6890(6) 0.51084(19) 0.0429(4) Uani d . 1 . . N
O8_9 0.0675(4) 0.6166(5) 0.52303(15) 0.0687(5) Uani d . 1 . . O
O9_9 0.1697(5) 0.7214(4) 0.52091(16) 0.0689(5) Uani d . 1 . . O
O10_9 0.0493(5) 0.7235(5) 0.48808(17) 0.0770(6) Uani d . 1 . . O
N5_10 0.1012(5) 0.6850(6) 0.71409(18) 0.0429(4) Uani d . 1 . . N
O8_10 0.0927(4) 0.6115(4) 0.72993(15) 0.0687(5) Uani d . 1 . . O
O9_10 0.1679(5) 0.7359(5) 0.72073(16) 0.0689(5) Uani d . 1 . . O
O10_10 0.0446(5) 0.7032(5) 0.69174(16) 0.0770(6) Uani d . 1 . . O
N6_11 0.3952(5) 0.3181(6) 0.08496(18) 0.0429(4) Uani d . 1 . . N
O8_11 0.4043(4) 0.3920(4) 0.07020(15) 0.0687(5) Uani d . 1 . . O
O9_11 0.3244(4) 0.2675(5) 0.07833(15) 0.0689(5) Uani d . 1 . . O
O10_11 0.4513(5) 0.2933(5) 0.10697(15) 0.0770(6) Uani d . 1 . . O
N7_12 0.4121(5) 0.3096(6) 0.29107(19) 0.0429(4) Uani d . 1 . . N
O8_12 0.4369(4) 0.3795(5) 0.27718(15) 0.0687(5) Uani d . 1 . . O
O9_12 0.3417(5) 0.2673(5) 0.28007(17) 0.0689(5) Uani d . 1 . . O
O10_12 0.4562(5) 0.2820(5) 0.31515(16) 0.0770(6) Uani d . 1 . . O
N8_13 0.4042(5) 0.3145(6) 0.4870(2) 0.0429(4) Uani d . 1 . . N
O8_13 0.4138(4) 0.3856(5) 0.47049(15) 0.0687(5) Uani d . 1 . . O
O9_13 0.3391(5) 0.2604(5) 0.47960(17) 0.0689(5) Uani d . 1 . . O
O10_13 0.4558(5) 0.2999(5) 0.51146(17) 0.0770(6) Uani d . 1 . . O
N9_14 0.3976(6) 0.3173(6) 0.6874(2) 0.0429(4) Uani d . 1 . . N
O8_14 0.4133(4) 0.3897(5) 0.67274(16) 0.0687(5) Uani d . 1 . . O
O9_14 0.3225(4) 0.2738(4) 0.68085(15) 0.0689(5) Uani d . 1 . . O
O10_14 0.4518(5) 0.2867(5) 0.70918(17) 0.0770(6) Uani d . 1 . . O
N10_15 0.4127(5) 0.3118(6) 0.8896(2) 0.0429(4) Uani d . 1 . . N
O8_15 0.4304(4) 0.3799(5) 0.87383(16) 0.0687(5) Uani d . 1 . . O
O9_15 0.3497(4) 0.2560(4) 0.88036(14) 0.0689(5) Uani d . 1 . . O
O10_15 0.4585(5) 0.2940(5) 0.91485(16) 0.0770(6) Uani d . 1 . . O

loop_
_atom_site_aniso_label
_atom_site_aniso_U_11
_atom_site_aniso_U_22
_atom_site_aniso_U_33
_atom_site_aniso_U_12
_atom_site_aniso_U_13
_atom_site_aniso_U_23
Cu1_1 0.0334(9) 0.0314(11) 0.0277(8) 0.0052(8) 0.0032(7) -0.0022(8)
O1_1 0.0423(12) 0.0456(12) 0.0396(12) -0.0052(10) 0.0048(9) -0.0016(9)
O2_1 0.0420(12) 0.0538(13) 0.0386(12) 0.0014(10) 0.0036(9) -0.0025(10)
O3_1 0.0459(13) 0.0504(14) 0.0434(12) 0.0015(9) 0.0098(10) -0.0101(10)
O4_1 0.0504(12) 0.0553(14) 0.0494(13) -0.0088(10) 0.0115(10) -0.0065(11)
O5_1 0.0457(12) 0.0497(13) 0.0409(11) -0.0106(10) 0.0089(9) -0.0144(10)
O6_1 0.0697(14) 0.0420(12) 0.0337(11) 0.0208(10) 0.0016(10) 0.0011(9)
O7_1 0.0640(13) 0.0413(12) 0.0412(12) 0.0201(10) -0.0077(10) -0.0046(9)
C1_1 0.052(2) 0.053(2) 0.064(2) -0.0172(16) 0.0169(16) -0.0115(17)
C2_1 0.0397(19) 0.061(2) 0.063(2) -0.0139(15) 0.0059(15) -0.0194(17)
C3_1 0.065(2) 0.0372(18) 0.0357(17) -0.0017(15) -0.0037(15) -0.0120(13)
C4_1 0.068(2) 0.0395(19) 0.0332(17) 0.0129(15) 0.0100(14) -0.0025(14)
C5_1 0.053(2) 0.079(3) 0.050(2) -0.0073(17) 0.0204(17) -0.0089(18)
C6_1 0.055(2) 0.083(3) 0.058(2) -0.0209(19) 0.0238(17) -0.002(2)
C7_1 0.060(2) 0.051(2) 0.056(2) -0.0185(17) 0.0089(16) -0.0129(17)
C8_1 0.049(2) 0.053(2) 0.052(2) -0.0105(16) -0.0006(15) -0.0167(16)
C9_1 0.0509(18) 0.051(2) 0.0300(15) 0.0072(15) 0.0118(13) -0.0014(14)
C10_1 0.053(2) 0.054(2) 0.0375(17) 0.0001(16) 0.0125(15) 0.0052(15)
Cu2_2 0.0357(8) 0.0305(9) 0.0310(8) 0.0025(7) 0.0035(6) -0.0009(7)
O1_2 0.0423(12) 0.0456(12) 0.0396(12) -0.0052(10) 0.0048(9) -0.0016(9)
O2_2 0.0420(12) 0.0538(13) 0.0386(12) 0.0014(10) 0.0036(9) -0.0025(10)
O3_2 0.0459(13) 0.0504(14) 0.0434(12) 0.0015(9) 0.0098(10) -0.0101(10)
O4_2 0.0504(12) 0.0553(14) 0.0494(13) -0.0088(10) 0.0115(10) -0.0065(11)
O5_2 0.0457(12) 0.0497(13) 0.0409(11) -0.0106(10) 0.0089(9) -0.0144(10)
O6_2 0.0697(14) 0.0420(12) 0.0337(11) 0.0208(10) 0.0016(10) 0.0011(9)
O7_2 0.0640(13) 0.0413(12) 0.0412(12) 0.0201(10) -0.0077(10) -0.0046(9)
C1_2 0.052(2) 0.053(2) 0.064(2) -0.0172(16) 0.0169(16) -0.0115(17)
C2_2 0.0397(19) 0.061(2) 0.063(2) -0.0139(15) 0.0059(15) -0.0194(17)
C3_2 0.065(2) 0.0372(18) 0.0357(17) -0.0017(15) -0.0037(15) -0.0120(13)
C4_2 0.068(2) 0.0395(19) 0.0332(17) 0.0129(15) 0.0100(14) -0.0025(14)
C5_2 0.053(2) 0.079(3) 0.050(2) -0.0073(17) 0.0204(17) -0.0089(18)
C6_2 0.055(2) 0.083(3) 0.058(2) -0.0209(19) 0.0238(17) -0.002(2)
C7_2 0.060(2) 0.051(2) 0.056(2) -0.0185(17) 0.0089(16) -0.0129(17)
C8_2 0.049(2) 0.053(2) 0.052(2) -0.0105(16) -0.0006(15) -0.0167(16)
C9_2 0.0509(18) 0.051(2) 0.0300(15) 0.0072(15) 0.0118(13) -0.0014(14)
C10_2 0.053(2) 0.054(2) 0.0375(17) 0.0001(16) 0.0125(15) 0.0052(15)
Cu3_3 0.0332(6) 0.0286(6) 0.0316(6) 0.0027(5) 0.0037(4) -0.0011(5)
O1_3 0.0423(12) 0.0456(12) 0.0396(12) -0.0052(10) 0.0048(9) -0.0016(9)
O2_3 0.0420(12) 0.0538(13) 0.0386(12) 0.0014(10) 0.0036(9) -0.0025(10)
O3_3 0.0459(13) 0.0504(14) 0.0434(12) 0.0015(9) 0.0098(10) -0.0101(10)
O4_3 0.0504(12) 0.0553(14) 0.0494(13) -0.0088(10) 0.0115(10) -0.0065(11)
O5_3 0.0457(12) 0.0497(13) 0.0409(11) -0.0106(10) 0.0089(9) -0.0144(10)
O6_3 0.0697(14) 0.0420(12) 0.0337(11) 0.0208(10) 0.0016(10) 0.0011(9)
O7_3 0.0640(13) 0.0413(12) 0.0412(12) 0.0201(10) -0.0077(10) -0.0046(9)
C1_3 0.052(2) 0.053(2) 0.064(2) -0.0172(16) 0.0169(16) -0.0115(17)
C2_3 0.0397(19) 0.061(2) 0.063(2) -0.0139(15) 0.0059(15) -0.0194(17)
C3_3 0.065(2) 0.0372(18) 0.0357(17) -0.0017(15) -0.0037(15) -0.0120(13)
C4_3 0.068(2) 0.0395(19) 0.0332(17) 0.0129(15) 0.0100(14) -0.0025(14)
C5_3 0.053(2) 0.079(3) 0.050(2) -0.0073(17) 0.0204(17) -0.0089(18)
C6_3 0.055(2) 0.083(3) 0.058(2) -0.0209(19) 0.0238(17) -0.002(2)
C7_3 0.060(2) 0.051(2) 0.056(2) -0.0185(17) 0.0089(16) -0.0129(17)
C8_3 0.049(2) 0.053(2) 0.052(2) -0.0105(16) -0.0006(15) -0.0167(16)
C9_3 0.0509(18) 0.051(2) 0.0300(15) 0.0072(15) 0.0118(13) -0.0014(14)
C10_3 0.053(2) 0.054(2) 0.0375(17) 0.0001(16) 0.0125(15) 0.0052(15)
Cu4_4 0.0324(6) 0.0327(7) 0.0312(6) 0.0040(5) 0.0042(4) -0.0014(5)
O1_4 0.0423(12) 0.0456(12) 0.0396(12) -0.0052(10) 0.0048(9) -0.0016(9)
O2_4 0.0420(12) 0.0538(13) 0.0386(12) 0.0014(10) 0.0036(9) -0.0025(10)
O3_4 0.0459(13) 0.0504(14) 0.0434(12) 0.0015(9) 0.0098(10) -0.0101(10)
O4_4 0.0504(12) 0.0553(14) 0.0494(13) -0.0088(10) 0.0115(10) -0.0065(11)
O5_4 0.0457(12) 0.0497(13) 0.0409(11) -0.0106(10) 0.0089(9) -0.0144(10)
O6_4 0.0697(14) 0.0420(12) 0.0337(11) 0.0208(10) 0.0016(10) 0.0011(9)
O7_4 0.0640(13) 0.0413(12) 0.0412(12) 0.0201(10) -0.0077(10) -0.0046(9)
C1_4 0.052(2) 0.053(2) 0.064(2) -0.0172(16) 0.0169(16) -0.0115(17)
C2_4 0.0397(19) 0.061(2) 0.063(2) -0.0139(15) 0.0059(15) -0.0194(17)
C3_4 0.065(2) 0.0372(18) 0.0357(17) -0.0017(15) -0.0037(15) -0.0120(13)
C4_4 0.068(2) 0.0395(19) 0.0332(17) 0.0129(15) 0.0100(14) -0.0025(14)
C5_4 0.053(2) 0.079(3) 0.050(2) -0.0073(17) 0.0204(17) -0.0089(18)
C6_4 0.055(2) 0.083(3) 0.058(2) -0.0209(19) 0.0238(17) -0.002(2)
C7_4 0.060(2) 0.051(2) 0.056(2) -0.0185(17) 0.0089(16) -0.0129(17)
C8_4 0.049(2) 0.053(2) 0.052(2) -0.0105(16) -0.0006(15) -0.0167(16)
C9_4 0.0509(18) 0.051(2) 0.0300(15) 0.0072(15) 0.0118(13) -0.0014(14)
C10_4 0.053(2) 0.054(2) 0.0375(17) 0.0001(16) 0.0125(15) 0.0052(15)
Cu5_5 0.0361(8) 0.0294(9) 0.0290(8) 0.0033(7) 0.0023(6) -0.0009(7)
O1_5 0.0423(12) 0.0456(12) 0.0396(12) -0.0052(10) 0.0048(9) -0.0016(9)
O2_5 0.0420(12) 0.0538(13) 0.0386(12) 0.0014(10) 0.0036(9) -0.0025(10)
O3_5 0.0459(13) 0.0504(14) 0.0434(12) 0.0015(9) 0.0098(10) -0.0101(10)
O4_5 0.0504(12) 0.0553(14) 0.0494(13) -0.0088(10) 0.0115(10) -0.0065(11)
O5_5 0.0457(12) 0.0497(13) 0.0409(11) -0.0106(10) 0.0089(9) -0.0144(10)
O6_5 0.0697(14) 0.0420(12) 0.0337(11) 0.0208(10) 0.0016(10) 0.0011(9)
O7_5 0.0640(13) 0.0413(12) 0.0412(12) 0.0201(10) -0.0077(10) -0.0046(9)
C1_5 0.052(2) 0.053(2) 0.064(2) -0.0172(16) 0.0169(16) -0.0115(17)
C2_5 0.0397(19) 0.061(2) 0.063(2) -0.0139(15) 0.0059(15) -0.0194(17)
C3_5 0.065(2) 0.0372(18) 0.0357(17) -0.0017(15) -0.0037(15) -0.0120(13)
C4_5 0.068(2) 0.0395(19) 0.0332(17) 0.0129(15) 0.0100(14) -0.0025(14)
C5_5 0.053(2) 0.079(3) 0.050(2) -0.0073(17) 0.0204(17) -0.0089(18)
C6_5 0.055(2) 0.083(3) 0.058(2) -0.0209(19) 0.0238(17) -0.002(2)
C7_5 0.060(2) 0.051(2) 0.056(2) -0.0185(17) 0.0089(16) -0.0129(17)
C8_5 0.049(2) 0.053(2) 0.052(2) -0.0105(16) -0.0006(15) -0.0167(16)
C9_5 0.0509(18) 0.051(2) 0.0300(15) 0.0072(15) 0.0118(13) -0.0014(14)
C10_5 0.053(2) 0.054(2) 0.0375(17) 0.0001(16) 0.0125(15) 0.0052(15)
N1_6 0.0528(12) 0.0376(11) 0.0387(10) 0.0049(9) 0.0074(9) -0.0051(9)
O8_6 0.0886(13) 0.0484(10) 0.0707(12) -0.0185(9) 0.0164(10) 0.0158(9)
O9_6 0.0785(13) 0.0651(12) 0.0597(11) -0.0267(10) -0.0037(9) -0.0047(9)
O10_6 0.0732(13) 0.0874(14) 0.0644(12) 0.0216(11) -0.0146(10) 0.0114(10)
N2_7 0.0528(12) 0.0376(11) 0.0387(10) 0.0049(9) 0.0074(9) -0.0051(9)
O8_7 0.0886(13) 0.0484(10) 0.0707(12) -0.0185(9) 0.0164(10) 0.0158(9)
O9_7 0.0785(13) 0.0651(12) 0.0597(11) -0.0267(10) -0.0037(9) -0.0047(9)
O10_7 0.0732(13) 0.0874(14) 0.0644(12) 0.0216(11) -0.0146(10) 0.0114(10)
N3_8 0.0528(12) 0.0376(11) 0.0387(10) 0.0049(9) 0.0074(9) -0.0051(9)
O8_8 0.0886(13) 0.0484(10) 0.0707(12) -0.0185(9) 0.0164(10) 0.0158(9)
O9_8 0.0785(13) 0.0651(12) 0.0597(11) -0.0267(10) -0.0037(9) -0.0047(9)
O10_8 0.0732(13) 0.0874(14) 0.0644(12) 0.0216(11) -0.0146(10) 0.0114(10)
N4_9 0.0528(12) 0.0376(11) 0.0387(10) 0.0049(9) 0.0074(9) -0.0051(9)
O8_9 0.0886(13) 0.0484(10) 0.0707(12) -0.0185(9) 0.0164(10) 0.0158(9)
O9_9 0.0785(13) 0.0651(12) 0.0597(11) -0.0267(10) -0.0037(9) -0.0047(9)
O10_9 0.0732(13) 0.0874(14) 0.0644(12) 0.0216(11) -0.0146(10) 0.0114(10)
N5_10 0.0528(12) 0.0376(11) 0.0387(10) 0.0049(9) 0.0074(9) -0.0051(9)
O8_10 0.0886(13) 0.0484(10) 0.0707(12) -0.0185(9) 0.0164(10) 0.0158(9)
O9_10 0.0785(13) 0.0651(12) 0.0597(11) -0.0267(10) -0.0037(9) -0.0047(9)
O10_10 0.0732(13) 0.0874(14) 0.0644(12) 0.0216(11) -0.0146(10) 0.0114(10)
N6_11 0.0528(12) 0.0376(11) 0.0387(10) 0.0049(9) 0.0074(9) -0.0051(9)
O8_11 0.0886(13) 0.0484(10) 0.0707(12) -0.0185(9) 0.0164(10) 0.0158(9)
O9_11 0.0785(13) 0.0651(12) 0.0597(11) -0.0267(10) -0.0037(9) -0.0047(9)
O10_11 0.0732(13) 0.0874(14) 0.0644(12) 0.0216(11) -0.0146(10) 0.0114(10)
N7_12 0.0528(12) 0.0376(11) 0.0387(10) 0.0049(9) 0.0074(9) -0.0051(9)
O8_12 0.0886(13) 0.0484(10) 0.0707(12) -0.0185(9) 0.0164(10) 0.0158(9)
O9_12 0.0785(13) 0.0651(12) 0.0597(11) -0.0267(10) -0.0037(9) -0.0047(9)
O10_12 0.0732(13) 0.0874(14) 0.0644(12) 0.0216(11) -0.0146(10) 0.0114(10)
N8_13 0.0528(12) 0.0376(11) 0.0387(10) 0.0049(9) 0.0074(9) -0.0051(9)
O8_13 0.0886(13) 0.0484(10) 0.0707(12) -0.0185(9) 0.0164(10) 0.0158(9)
O9_13 0.0785(13) 0.0651(12) 0.0597(11) -0.0267(10) -0.0037(9) -0.0047(9)
O10_13 0.0732(13) 0.0874(14) 0.0644(12) 0.0216(11) -0.0146(10) 0.0114(10)
N9_14 0.0528(12) 0.0376(11) 0.0387(10) 0.0049(9) 0.0074(9) -0.0051(9)
O8_14 0.0886(13) 0.0484(10) 0.0707(12) -0.0185(9) 0.0164(10) 0.0158(9)
O9_14 0.0785(13) 0.0651(12) 0.0597(11) -0.0267(10) -0.0037(9) -0.0047(9)
O10_14 0.0732(13) 0.0874(14) 0.0644(12) 0.0216(11) -0.0146(10) 0.0114(10)
N10_15 0.0528(12) 0.0376(11) 0.0387(10) 0.0049(9) 0.0074(9) -0.0051(9)
O8_15 0.0886(13) 0.0484(10) 0.0707(12) -0.0185(9) 0.0164(10) 0.0158(9)
O9_15 0.0785(13) 0.0651(12) 0.0597(11) -0.0267(10) -0.0037(9) -0.0047(9)
O10_15 0.0732(13) 0.0874(14) 0.0644(12) 0.0216(11) -0.0146(10) 0.0114(10)

loop_
_atom_type_symbol
_atom_type_description
_atom_type_scat_dispersion_real
_atom_type_scat_dispersion_imag
_atom_type_scat_source
C C 0.0033 0.0016 'International Tables Vol C Tables 4.2.6.8 and 6.1.1.4'
H H 0.0000 0.0000 'International Tables Vol C Tables 4.2.6.8 and 6.1.1.4'
N N 0.0061 0.0033 'International Tables Vol C Tables 4.2.6.8 and 6.1.1.4'
O O 0.0106 0.0060 'International Tables Vol C Tables 4.2.6.8 and 6.1.1.4'
Cu Cu 0.3201 1.2651 'International Tables Vol C Tables 4.2.6.8 and 6.1.1.4'

loop_
_geom_angle_atom_site_label_1
_geom_angle_atom_site_label_2
_geom_angle_atom_site_label_3
_geom_angle
_geom_angle_publ_flag
O7_1 Cu1_1 O6_1 178.23(17) no
O7_1 Cu1_1 O5_1 89.2(2) no
O6_1 Cu1_1 O5_1 89.1(2) no
O7_1 Cu1_1 O2_1 83.0(2) no
O6_1 Cu1_1 O2_1 98.0(2) no
O5_1 Cu1_1 O2_1 143.5(2) no
O7_1 Cu1_1 O3_1 96.7(2) no
O6_1 Cu1_1 O3_1 85.0(2) no
O5_1 Cu1_1 O3_1 143.7(2) no
O2_1 Cu1_1 O3_1 72.74(19) no
O7_1 Cu1_1 O4_1 87.5(2) no
O6_1 Cu1_1 O4_1 92.4(2) no
O5_1 Cu1_1 O4_1 70.9(2) no
O2_1 Cu1_1 O4_1 143.7(2) no
O3_1 Cu1_1 O4_1 73.7(2) no
O7_1 Cu1_1 O1_1 91.4(2) no
O6_1 Cu1_1 O1_1 87.6(2) no
O5_1 Cu1_1 O1_1 71.4(2) no
O2_1 Cu1_1 O1_1 73.2(2) no
O3_1 Cu1_1 O1_1 143.7(2) no
O4_1 Cu1_1 O1_1 142.3(2) no
C10_1 O1_1 C1_1 113.5(6) no
C10_1 O1_1 Cu1_1 108.0(4) no
C1_1 O1_1 Cu1_1 110.2(5) no
C3_1 O2_1 C2_1 116.4(6) no
C3_1 O2_1 Cu1_1 112.9(4) no
C2_1 O2_1 Cu1_1 113.0(4) no
C4_1 O3_1 C5_1 114.4(6) no
C4_1 O3_1 Cu1_1 112.8(4) no
C5_1 O3_1 Cu1_1 112.0(4) no
C7_1 O4_1 C6_1 115.0(7) no
C7_1 O4_1 Cu1_1 108.5(5) no
C6_1 O4_1 Cu1_1 110.6(5) no
C9_1 O5_1 C8_1 117.9(6) no
C9_1 O5_1 Cu1_1 120.7(5) no
C8_1 O5_1 Cu1_1 121.1(5) no
Cu1_1 O6_1 H6W1_1 131.4 no
Cu1_1 O6_1 H6W2_1 121.4 no
H6W1_1 O6_1 H6W2_1 104.4 no
Cu1_1 O7_1 H7W1_1 126.4 no
Cu1_1 O7_1 H7W2_1 123.6 no
H7W1_1 O7_1 H7W2_1 106.0 no
O1_1 C1_1 C2_1 105.6(7) no
O1_1 C1_1 H1A_1 110.6 no
C2_1 C1_1 H1A_1 110.6 no
O1_1 C1_1 H1B_1 110.6 no
C2_1 C1_1 H1B_1 110.6 no
H1A_1 C1_1 H1B_1 108.8 no
O2_1 C2_1 C1_1 108.4(6) no
O2_1 C2_1 H2A_1 110.0 no
C1_1 C2_1 H2A_1 110.0 no
O2_1 C2_1 H2B_1 110.0 no
C1_1 C2_1 H2B_1 110.0 no
H2A_1 C2_1 H2B_1 108.4 no
O2_1 C3_1 C4_1 106.5(6) no
O2_1 C3_1 H3A_1 110.4 no
C4_1 C3_1 H3A_1 110.4 no
O2_1 C3_1 H3B_1 110.4 no
C4_1 C3_1 H3B_1 110.4 no
H3A_1 C3_1 H3B_1 108.6 no
O3_1 C4_1 C3_1 105.9(6) no
O3_1 C4_1 H4A_1 110.6 no
C3_1 C4_1 H4A_1 110.6 no
O3_1 C4_1 H4B_1 110.6 no
C3_1 C4_1 H4B_1 110.6 no
H4A_1 C4_1 H4B_1 108.7 no
O3_1 C5_1 C6_1 105.8(6) no
O3_1 C5_1 H5A_1 110.6 no
C6_1 C5_1 H5A_1 110.6 no
O3_1 C5_1 H5B_1 110.6 no
C6_1 C5_1 H5B_1 110.6 no
H5A_1 C5_1 H5B_1 108.7 no
O4_1 C6_1 C5_1 107.5(7) no
O4_1 C6_1 H6A_1 110.2 no
C5_1 C6_1 H6A_1 110.2 no
O4_1 C6_1 H6B_1 110.2 no
C5_1 C6_1 H6B_1 110.2 no
H6A_1 C6_1 H6B_1 108.5 no
O4_1 C7_1 C8_1 107.7(7) no
O4_1 C7_1 H7A_1 110.2 no
C8_1 C7_1 H7A_1 110.2 no
O4_1 C7_1 H7B_1 110.2 no
C8_1 C7_1 H7B_1 110.2 no
H7A_1 C7_1 H7B_1 108.5 no
O5_1 C8_1 C7_1 108.4(7) no
O5_1 C8_1 H8A_1 110.0 no
C7_1 C8_1 H8A_1 110.0 no
O5_1 C8_1 H8B_1 110.0 no
C7_1 C8_1 H8B_1 110.0 no
H8A_1 C8_1 H8B_1 108.4 no
O5_1 C9_1 C10_1 106.2(6) no
O5_1 C9_1 H9A_1 110.5 no
C10_1 C9_1 H9A_1 110.5 no
O5_1 C9_1 H9B_1 110.5 no
C10_1 C9_1 H9B_1 110.5 no
H9A_1 C9_1 H9B_1 108.7 no
O1_1 C10_1 C9_1 106.3(6) no
O1_1 C10_1 H10A_1 110.5 no
C9_1 C10_1 H10A_1 110.5 no
O1_1 C10_1 H10B_1 110.5 no
C9_1 C10_1 H10B_1 110.5 no
H10A_1 C10_1 H10B_1 108.7 no
O7_2 Cu2_2 O6_2 178.1(2) no
O7_2 Cu2_2 O5_2 88.7(2) no
O6_2 Cu2_2 O5_2 89.5(2) no
O7_2 Cu2_2 O2_2 84.1(2) no
O6_2 Cu2_2 O2_2 97.8(2) no
O5_2 Cu2_2 O2_2 143.1(2) no
O7_2 Cu2_2 O3_2 97.1(2) no
O6_2 Cu2_2 O3_2 83.7(2) no
O5_2 Cu2_2 O3_2 143.6(2) no
O2_2 Cu2_2 O3_2 73.2(2) no
O7_2 Cu2_2 O4_2 87.0(2) no
O6_2 Cu2_2 O4_2 91.6(2) no
O5_2 Cu2_2 O4_2 71.0(2) no
O2_2 Cu2_2 O4_2 144.1(2) no
O3_2 Cu2_2 O4_2 73.5(2) no
O7_2 Cu2_2 O1_2 92.6(2) no
O6_2 Cu2_2 O1_2 87.7(2) no
O5_2 Cu2_2 O1_2 71.4(2) no
O2_2 Cu2_2 O1_2 72.9(2) no
O3_2 Cu2_2 O1_2 143.5(2) no
O4_2 Cu2_2 O1_2 142.4(2) no
C10_2 O1_2 C1_2 112.5(6) no
C10_2 O1_2 Cu2_2 109.5(4) no
C1_2 O1_2 Cu2_2 109.7(5) no
C2_2 O2_2 C3_2 113.3(6) no
C2_2 O2_2 Cu2_2 115.5(4) no
C3_2 O2_2 Cu2_2 113.5(4) no
C4_2 O3_2 C5_2 114.4(6) no
C4_2 O3_2 Cu2_2 113.4(5) no
C5_2 O3_2 Cu2_2 111.8(4) no
C7_2 O4_2 C6_2 115.7(7) no
C7_2 O4_2 Cu2_2 109.3(4) no
C6_2 O4_2 Cu2_2 109.4(5) no
C9_2 O5_2 C8_2 117.0(6) no
C9_2 O5_2 Cu2_2 120.6(5) no
C8_2 O5_2 Cu2_2 121.9(5) no
Cu2_2 O6_2 H6W1_2 124.2 no
Cu2_2 O6_2 H6W2_2 126.0 no
H6W1_2 O6_2 H6W2_2 104.6 no
Cu2_2 O7_2 H7W1_2 125.7 no
Cu2_2 O7_2 H7W2_2 128.6 no
H7W1_2 O7_2 H7W2_2 105.5 no
O1_2 C1_2 C2_2 106.0(7) no
O1_2 C1_2 H1A_2 110.5 no
C2_2 C1_2 H1A_2 110.5 no
O1_2 C1_2 H1B_2 110.5 no
C2_2 C1_2 H1B_2 110.5 no
H1A_2 C1_2 H1B_2 108.7 no
O2_2 C2_2 C1_2 105.6(6) no
O2_2 C2_2 H2A_2 110.6 no
C1_2 C2_2 H2A_2 110.6 no
O2_2 C2_2 H2B_2 110.6 no
C1_2 C2_2 H2B_2 110.6 no
H2A_2 C2_2 H2B_2 108.8 no
O2_2 C3_2 C4_2 105.9(6) no
O2_2 C3_2 H3A_2 110.5 no
C4_2 C3_2 H3A_2 110.5 no
O2_2 C3_2 H3B_2 110.5 no
C4_2 C3_2 H3B_2 110.5 no
H3A_2 C3_2 H3B_2 108.7 no
O3_2 C4_2 C3_2 105.5(6) no
O3_2 C4_2 H4A_2 110.6 no
C3_2 C4_2 H4A_2 110.6 no
O3_2 C4_2 H4B_2 110.6 no
C3_2 C4_2 H4B_2 110.6 no
H4A_2 C4_2 H4B_2 108.8 no
O3_2 C5_2 C6_2 106.0(7) no
O3_2 C5_2 H5A_2 110.5 no
C6_2 C5_2 H5A_2 110.5 no
O3_2 C5_2 H5B_2 110.5 no
C6_2 C5_2 H5B_2 110.5 no
H5A_2 C5_2 H5B_2 108.7 no
O4_2 C6_2 C5_2 108.5(7) no
O4_2 C6_2 H6A_2 110.0 no
C5_2 C6_2 H6A_2 110.0 no
O4_2 C6_2 H6B_2 110.0 no
C5_2 C6_2 H6B_2 110.0 no
H6A_2 C6_2 H6B_2 108.4 no
O4_2 C7_2 C8_2 108.4(7) no
O4_2 C7_2 H7A_2 110.0 no
C8_2 C7_2 H7A_2 110.0 no
O4_2 C7_2 H7B_2 110.0 no
C8_2 C7_2 H7B_2 110.0 no
H7A_2 C7_2 H7B_2 108.4 no
O5_2 C8_2 C7_2 107.2(7) no
O5_2 C8_2 H8A_2 110.3 no
C7_2 C8_2 H8A_2 110.3 no
O5_2 C8_2 H8B_2 110.3 no
C7_2 C8_2 H8B_2 110.3 no
H8A_2 C8_2 H8B_2 108.5 no
O5_2 C9_2 C10_2 106.4(7) no
O5_2 C9_2 H9A_2 110.5 no
C10_2 C9_2 H9A_2 110.5 no
O5_2 C9_2 H9B_2 110.5 no
C10_2 C9_2 H9B_2 110.5 no
H9A_2 C9_2 H9B_2 108.6 no
O1_2 C10_2 C9_2 105.5(6) no
O1_2 C10_2 H10A_2 110.6 no
C9_2 C10_2 H10A_2 110.6 no
O1_2 C10_2 H10B_2 110.6 no
C9_2 C10_2 H10B_2 110.6 no
H10A_2 C10_2 H10B_2 108.8 no
O6_3 Cu3_3 O7_3 177.4(3) no
O6_3 Cu3_3 O5_3 88.8(2) no
O7_3 Cu3_3 O5_3 88.8(2) no
O6_3 Cu3_3 O2_3 99.3(2) no
O7_3 Cu3_3 O2_3 83.3(2) no
O5_3 Cu3_3 O2_3 144.2(2) no
O6_3 Cu3_3 O3_3 84.5(2) no
O7_3 Cu3_3 O3_3 96.7(2) no
O5_3 Cu3_3 O3_3 143.5(2) no
O2_3 Cu3_3 O3_3 72.30(19) no
O6_3 Cu3_3 O4_3 90.6(2) no
O7_3 Cu3_3 O4_3 87.6(2) no
O5_3 Cu3_3 O4_3 70.7(2) no
O2_3 Cu3_3 O4_3 143.2(2) no
O3_3 Cu3_3 O4_3 73.5(2) no
O6_3 Cu3_3 O1_3 87.8(2) no
O7_3 Cu3_3 O1_3 92.6(2) no
O5_3 Cu3_3 O1_3 72.69(19) no
O2_3 Cu3_3 O1_3 72.81(19) no
O3_3 Cu3_3 O1_3 142.46(19) no
O4_3 Cu3_3 O1_3 143.35(19) no
C1_3 O1_3 C10_3 114.9(6) no
C1_3 O1_3 Cu3_3 110.2(5) no
C10_3 O1_3 Cu3_3 107.2(4) no
C3_3 O2_3 C2_3 115.5(6) no
C3_3 O2_3 Cu3_3 115.1(4) no
C2_3 O2_3 Cu3_3 112.1(4) no
C5_3 O3_3 C4_3 115.7(6) no
C5_3 O3_3 Cu3_3 110.9(4) no
C4_3 O3_3 Cu3_3 113.1(4) no
C6_3 O4_3 C7_3 116.7(7) no
C6_3 O4_3 Cu3_3 108.7(5) no
C7_3 O4_3 Cu3_3 108.5(4) no
C8_3 O5_3 C9_3 117.4(6) no
C8_3 O5_3 Cu3_3 122.4(5) no
C9_3 O5_3 Cu3_3 119.4(4) no
Cu3_3 O6_3 H6W1_3 122.1 no
Cu3_3 O6_3 H6W2_3 119.6 no
H6W1_3 O6_3 H6W2_3 108.0 no
Cu3_3 O7_3 H7W1_3 122.6 no
Cu3_3 O7_3 H7W2_3 127.2 no
H7W1_3 O7_3 H7W2_3 105.8 no
O1_3 C1_3 C2_3 107.7(7) no
O1_3 C1_3 H1A_3 110.2 no
C2_3 C1_3 H1A_3 110.2 no
O1_3 C1_3 H1B_3 110.2 no
C2_3 C1_3 H1B_3 110.2 no
H1A_3 C1_3 H1B_3 108.5 no
O2_3 C2_3 C1_3 109.0(6) no
O2_3 C2_3 H2A_3 109.9 no
C1_3 C2_3 H2A_3 109.9 no
O2_3 C2_3 H2B_3 109.9 no
C1_3 C2_3 H2B_3 109.9 no
H2A_3 C2_3 H2B_3 108.3 no
O2_3 C3_3 C4_3 104.9(6) no
O2_3 C3_3 H3A_3 110.8 no
C4_3 C3_3 H3A_3 110.8 no
O2_3 C3_3 H3B_3 110.8 no
C4_3 C3_3 H3B_3 110.8 no
H3A_3 C3_3 H3B_3 108.8 no
O3_3 C4_3 C3_3 108.3(6) no
O3_3 C4_3 H4A_3 110.0 no
C3_3 C4_3 H4A_3 110.0 no
O3_3 C4_3 H4B_3 110.0 no
C3_3 C4_3 H4B_3 110.0 no
H4A_3 C4_3 H4B_3 108.4 no
O3_3 C5_3 C6_3 106.7(7) no
O3_3 C5_3 H5A_3 110.4 no
C6_3 C5_3 H5A_3 110.4 no
O3_3 C5_3 H5B_3 110.4 no
C6_3 C5_3 H5B_3 110.4 no
H5A_3 C5_3 H5B_3 108.6 no
O4_3 C6_3 C5_3 109.5(7) no
O4_3 C6_3 H6A_3 109.8 no
C5_3 C6_3 H6A_3 109.8 no
O4_3 C6_3 H6B_3 109.8 no
C5_3 C6_3 H6B_3 109.8 no
H6A_3 C6_3 H6B_3 108.2 no
O4_3 C7_3 C8_3 108.7(7) no
O4_3 C7_3 H7A_3 110.0 no
C8_3 C7_3 H7A_3 110.0 no
O4_3 C7_3 H7B_3 110.0 no
C8_3 C7_3 H7B_3 110.0 no
H7A_3 C7_3 H7B_3 108.3 no
O5_3 C8_3 C7_3 108.3(7) no
O5_3 C8_3 H8A_3 110.0 no
C7_3 C8_3 H8A_3 110.0 no
O5_3 C8_3 H8B_3 110.0 no
C7_3 C8_3 H8B_3 110.0 no
H8A_3 C8_3 H8B_3 108.4 no
O5_3 C9_3 C10_3 107.8(7) no
O5_3 C9_3 H9A_3 110.1 no
C10_3 C9_3 H9A_3 110.1 no
O5_3 C9_3 H9B_3 110.1 no
C10_3 C9_3 H9B_3 110.1 no
H9A_3 C9_3 H9B_3 108.5 no
O1_3 C10_3 C9_3 108.2(6) no
O1_3 C10_3 H10A_3 110.1 no
C9_3 C10_3 H10A_3 110.1 no
O1_3 C10_3 H10B_3 110.1 no
C9_3 C10_3 H10B_3 110.1 no
H10A_3 C10_3 H10B_3 108.4 no
O6_4 Cu4_4 O7_4 178.6(3) no
O6_4 Cu4_4 O5_4 90.7(2) no
O7_4 Cu4_4 O5_4 89.1(2) no
O6_4 Cu4_4 O2_4 96.7(2) no
O7_4 Cu4_4 O2_4 82.8(2) no
O5_4 Cu4_4 O2_4 143.7(2) no
O6_4 Cu4_4 O3_4 84.0(2) no
O7_4 Cu4_4 O3_4 97.0(2) no
O5_4 Cu4_4 O3_4 143.5(2) no
O2_4 Cu4_4 O3_4 72.77(19) no
O6_4 Cu4_4 O1_4 86.3(2) no
O7_4 Cu4_4 O1_4 92.3(2) no
O5_4 Cu4_4 O1_4 72.28(19) no
O2_4 Cu4_4 O1_4 72.75(19) no
O3_4 Cu4_4 O1_4 142.73(19) no
O6_4 Cu4_4 O4_4 92.7(2) no
O7_4 Cu4_4 O4_4 88.5(2) no
O5_4 Cu4_4 O4_4 71.6(2) no
O2_4 Cu4_4 O4_4 142.9(2) no
O3_4 Cu4_4 O4_4 72.7(2) no
O1_4 Cu4_4 O4_4 143.8(2) no
C1_4 O1_4 C10_4 115.7(6) no
C1_4 O1_4 Cu4_4 109.9(5) no
C10_4 O1_4 Cu4_4 108.2(4) no
C3_4 O2_4 C2_4 115.5(6) no
C3_4 O2_4 Cu4_4 113.8(4) no
C2_4 O2_4 Cu4_4 113.3(4) no
C5_4 O3_4 C4_4 116.1(6) no
C5_4 O3_4 Cu4_4 111.8(4) no
C4_4 O3_4 Cu4_4 112.7(4) no
C6_4 O4_4 C7_4 117.6(7) no
C6_4 O4_4 Cu4_4 109.4(5) no
C7_4 O4_4 Cu4_4 106.3(4) no
C8_4 O5_4 C9_4 118.5(6) no
C8_4 O5_4 Cu4_4 121.5(5) no
C9_4 O5_4 Cu4_4 119.5(4) no
Cu4_4 O6_4 H6W1_4 123.8 no
Cu4_4 O6_4 H6W2_4 129.5 no
H6W1_4 O6_4 H6W2_4 104.1 no
Cu4_4 O7_4 H7W1_4 111.3 no
Cu4_4 O7_4 H7W2_4 128.2 no
H7W1_4 O7_4 H7W2_4 106.6 no
O1_4 C1_4 C2_4 107.9(7) no
O1_4 C1_4 H1A_4 110.1 no
C2_4 C1_4 H1A_4 110.1 no
O1_4 C1_4 H1B_4 110.1 no
C2_4 C1_4 H1B_4 110.1 no
H1A_4 C1_4 H1B_4 108.4 no
O2_4 C2_4 C1_4 107.8(6) no
O2_4 C2_4 H2A_4 110.2 no
C1_4 C2_4 H2A_4 110.2 no
O2_4 C2_4 H2B_4 110.2 no
C1_4 C2_4 H2B_4 110.2 no
H2A_4 C2_4 H2B_4 108.5 no
O2_4 C3_4 C4_4 106.7(6) no
O2_4 C3_4 H3A_4 110.4 no
C4_4 C3_4 H3A_4 110.4 no
O2_4 C3_4 H3B_4 110.4 no
C4_4 C3_4 H3B_4 110.4 no
H3A_4 C3_4 H3B_4 108.6 no
O3_4 C4_4 C3_4 107.3(6) no
O3_4 C4_4 H4A_4 110.3 no
C3_4 C4_4 H4A_4 110.3 no
O3_4 C4_4 H4B_4 110.3 no
C3_4 C4_4 H4B_4 110.3 no
H4A_4 C4_4 H4B_4 108.5 no
O3_4 C5_4 C6_4 108.9(7) no
O3_4 C5_4 H5A_4 109.9 no
C6_4 C5_4 H5A_4 109.9 no
O3_4 C5_4 H5B_4 109.9 no
C6_4 C5_4 H5B_4 109.9 no
H5A_4 C5_4 H5B_4 108.3 no
O4_4 C6_4 C5_4 108.4(7) no
O4_4 C6_4 H6A_4 110.0 no
C5_4 C6_4 H6A_4 110.0 no
O4_4 C6_4 H6B_4 110.0 no
C5_4 C6_4 H6B_4 110.0 no
H6A_4 C6_4 H6B_4 108.4 no
O4_4 C7_4 C8_4 109.8(7) no
O4_4 C7_4 H7A_4 109.7 no
C8_4 C7_4 H7A_4 109.7 no
O4_4 C7_4 H7B_4 109.7 no
C8_4 C7_4 H7B_4 109.7 no
H7A_4 C7_4 H7B_4 108.2 no
O5_4 C8_4 C7_4 107.4(7) no
O5_4 C8_4 H8A_4 110.2 no
C7_4 C8_4 H8A_4 110.2 no
O5_4 C8_4 H8B_4 110.2 no
C7_4 C8_4 H8B_4 110.2 no
H8A_4 C8_4 H8B_4 108.5 no
O5_4 C9_4 C10_4 108.3(7) no
O5_4 C9_4 H9A_4 110.0 no
C10_4 C9_4 H9A_4 110.0 no
O5_4 C9_4 H9B_4 110.0 no
C10_4 C9_4 H9B_4 110.0 no
H9A_4 C9_4 H9B_4 108.4 no
O1_4 C10_4 C9_4 108.0(6) no
O1_4 C10_4 H10A_4 110.1 no
C9_4 C10_4 H10A_4 110.1 no
O1_4 C10_4 H10B_4 110.1 no
C9_4 C10_4 H10B_4 110.1 no
H10A_4 C10_4 H10B_4 108.4 no
O6_5 Cu5_5 O7_5 178.3(2) no
O6_5 Cu5_5 O5_5 89.1(2) no
O7_5 Cu5_5 O5_5 89.3(2) no
O6_5 Cu5_5 O2_5 98.5(2) no
O7_5 Cu5_5 O2_5 82.3(2) no
O5_5 Cu5_5 O2_5 142.9(2) no
O6_5 Cu5_5 O3_5 84.8(2) no
O7_5 Cu5_5 O3_5 96.9(2) no
O5_5 Cu5_5 O3_5 144.0(2) no
O2_5 Cu5_5 O3_5 73.1(2) no
O6_5 Cu5_5 O1_5 87.8(2) no
O7_5 Cu5_5 O1_5 91.1(2) no
O5_5 Cu5_5 O1_5 71.4(2) no
O2_5 Cu5_5 O1_5 72.7(2) no
O3_5 Cu5_5 O1_5 143.4(2) no
O6_5 Cu5_5 O4_5 92.5(2) no
O7_5 Cu5_5 O4_5 87.7(2) no
O5_5 Cu5_5 O4_5 71.4(2) no
O2_5 Cu5_5 O4_5 143.5(2) no
O3_5 Cu5_5 O4_5 73.4(2) no
O1_5 Cu5_5 O4_5 142.7(2) no
C10_5 O1_5 C1_5 114.1(6) no
C10_5 O1_5 Cu5_5 109.3(4) no
C1_5 O1_5 Cu5_5 109.5(5) no
C2_5 O2_5 C3_5 114.6(6) no
C2_5 O2_5 Cu5_5 115.4(4) no
C3_5 O2_5 Cu5_5 113.3(5) no
C5_5 O3_5 C4_5 113.9(6) no
C5_5 O3_5 Cu5_5 110.8(4) no
C4_5 O3_5 Cu5_5 114.0(4) no
C6_5 O4_5 C7_5 114.7(7) no
C6_5 O4_5 Cu5_5 110.5(5) no
C7_5 O4_5 Cu5_5 108.7(4) no
C9_5 O5_5 C8_5 116.6(6) no
C9_5 O5_5 Cu5_5 120.7(5) no
C8_5 O5_5 Cu5_5 122.2(4) no
Cu5_5 O6_5 H6W1_5 131.2 no
Cu5_5 O6_5 H6W2_5 121.3 no
H6W1_5 O6_5 H6W2_5 104.6 no
Cu5_5 O7_5 H7W1_5 119.8 no
Cu5_5 O7_5 H7W2_5 122.1 no
H7W1_5 O7_5 H7W2_5 105.3 no
O1_5 C1_5 C2_5 107.7(7) no
O1_5 C1_5 H1A_5 110.2 no
C2_5 C1_5 H1A_5 110.2 no
O1_5 C1_5 H1B_5 110.2 no
C2_5 C1_5 H1B_5 110.2 no
H1A_5 C1_5 H1B_5 108.5 no
O2_5 C2_5 C1_5 105.5(6) no
O2_5 C2_5 H2A_5 110.6 no
C1_5 C2_5 H2A_5 110.6 no
O2_5 C2_5 H2B_5 110.6 no
C1_5 C2_5 H2B_5 110.6 no
H2A_5 C2_5 H2B_5 108.8 no
O2_5 C3_5 C4_5 107.7(6) no
O2_5 C3_5 H3A_5 110.2 no
C4_5 C3_5 H3A_5 110.2 no
O2_5 C3_5 H3B_5 110.2 no
C4_5 C3_5 H3B_5 110.2 no
H3A_5 C3_5 H3B_5 108.5 no
O3_5 C4_5 C3_5 105.1(6) no
O3_5 C4_5 H4A_5 110.7 no
C3_5 C4_5 H4A_5 110.7 no
O3_5 C4_5 H4B_5 110.7 no
C3_5 C4_5 H4B_5 110.7 no
H4A_5 C4_5 H4B_5 108.8 no
O3_5 C5_5 C6_5 107.9(7) no
O3_5 C5_5 H5A_5 110.1 no
C6_5 C5_5 H5A_5 110.1 no
O3_5 C5_5 H5B_5 110.1 no
C6_5 C5_5 H5B_5 110.1 no
H5A_5 C5_5 H5B_5 108.4 no
O4_5 C6_5 C5_5 106.5(7) no
O4_5 C6_5 H6A_5 110.4 no
C5_5 C6_5 H6A_5 110.4 no
O4_5 C6_5 H6B_5 110.4 no
C5_5 C6_5 H6B_5 110.4 no
H6A_5 C6_5 H6B_5 108.6 no
O4_5 C7_5 C8_5 106.8(7) no
O4_5 C7_5 H7A_5 110.4 no
C8_5 C7_5 H7A_5 110.4 no
O4_5 C7_5 H7B_5 110.4 no
C8_5 C7_5 H7B_5 110.4 no
H7A_5 C7_5 H7B_5 108.6 no
O5_5 C8_5 C7_5 107.7(7) no
O5_5 C8_5 H8A_5 110.2 no
C7_5 C8_5 H8A_5 110.2 no
O5_5 C8_5 H8B_5 110.2 no
C7_5 C8_5 H8B_5 110.2 no
H8A_5 C8_5 H8B_5 108.5 no
O5_5 C9_5 C10_5 106.9(7) no
O5_5 C9_5 H9A_5 110.3 no
C10_5 C9_5 H9A_5 110.4 no
O5_5 C9_5 H9B_5 110.4 no
C10_5 C9_5 H9B_5 110.4 no
H9A_5 C9_5 H9B_5 108.6 no
O1_5 C10_5 C9_5 105.4(6) no
O1_5 C10_5 H10A_5 110.7 no
C9_5 C10_5 H10A_5 110.7 no
O1_5 C10_5 H10B_5 110.7 no
C9_5 C10_5 H10B_5 110.7 no
H10A_5 C10_5 H10B_5 108.8 no
O8_6 N1_6 O10_6 123.3(9) no
O8_6 N1_6 O9_6 118.3(8) no
O10_6 N1_6 O9_6 118.3(9) no
O10_7 N2_7 O8_7 122.3(9) no
O10_7 N2_7 O9_7 118.3(9) no
O8_7 N2_7 O9_7 119.3(8) no
O8_8 N3_8 O10_8 121.7(9) no
O8_8 N3_8 O9_8 120.2(9) no
O10_8 N3_8 O9_8 118.2(9) no
O10_9 N4_9 O8_9 120.3(9) no
O10_9 N4_9 O9_9 121.1(10) no
O8_9 N4_9 O9_9 118.4(9) no
O9_10 N5_10 O10_10 121.0(9) no
O9_10 N5_10 O8_10 119.0(8) no
O10_10 N5_10 O8_10 120.0(9) no
O10_11 N6_11 O8_11 122.1(9) no
O10_11 N6_11 O9_11 118.3(9) no
O8_11 N6_11 O9_11 119.5(8) no
O10_12 N7_12 O8_12 120.8(9) no
O10_12 N7_12 O9_12 120.5(9) no
O8_12 N7_12 O9_12 118.7(9) no
O9_13 N8_13 O10_13 119.7(9) no
O9_13 N8_13 O8_13 118.8(9) no
O10_13 N8_13 O8_13 121.4(9) no
O10_14 N9_14 O8_14 122.1(9) no
O10_14 N9_14 O9_14 118.0(9) no
O8_14 N9_14 O9_14 119.8(9) no
O8_15 N10_15 O10_15 121.3(9) no
O8_15 N10_15 O9_15 121.2(9) no
O10_15 N10_15 O9_15 117.5(9) no

loop_
_geom_bond_atom_site_label_1
_geom_bond_atom_site_label_2
_geom_bond_site_symmetry_2
_geom_bond_distance
_geom_bond_publ_flag
Cu1_1 O7_1 . 1.892(6) no
Cu1_1 O6_1 . 1.907(6) no
Cu1_1 O5_1 . 2.141(5) no
Cu1_1 O2_1 . 2.224(5) no
Cu1_1 O3_1 . 2.247(5) no
Cu1_1 O4_1 . 2.321(5) no
Cu1_1 O1_1 . 2.325(5) no
O1_1 C10_1 . 1.428(8) no
O1_1 C1_1 . 1.452(8) no
O2_1 C3_1 . 1.435(8) no
O2_1 C2_1 . 1.440(8) no
O3_1 C4_1 . 1.443(8) no
O3_1 C5_1 . 1.453(8) no
O4_1 C7_1 . 1.419(8) no
O4_1 C6_1 . 1.435(8) no
O5_1 C9_1 . 1.424(8) no
O5_1 C8_1 . 1.428(8) no
O6_1 H6W1_1 . 0.709 no
O6_1 H6W2_1 . 0.715 no
O7_1 H7W1_1 . 0.707 no
O7_1 H7W2_1 . 0.714 no
C1_1 C2_1 . 1.485(10) no
C1_1 H1A_1 . 0.9700 no
C1_1 H1B_1 . 0.9700 no
C2_1 H2A_1 . 0.9700 no
C2_1 H2B_1 . 0.9700 no
C3_1 C4_1 . 1.476(9) no
C3_1 H3A_1 . 0.9700 no
C3_1 H3B_1 . 0.9700 no
C4_1 H4A_1 . 0.9700 no
C4_1 H4B_1 . 0.9700 no
C5_1 C6_1 . 1.527(11) no
C5_1 H5A_1 . 0.9700 no
C5_1 H5B_1 . 0.9700 no
C6_1 H6A_1 . 0.9700 no
C6_1 H6B_1 . 0.9700 no
C7_1 C8_1 . 1.471(10) no
C7_1 H7A_1 . 0.9700 no
C7_1 H7B_1 . 0.9700 no
C8_1 H8A_1 . 0.9700 no
C8_1 H8B_1 . 0.9700 no
C9_1 C10_1 . 1.499(9) no
C9_1 H9A_1 . 0.9700 no
C9_1 H9B_1 . 0.9700 no
C10_1 H10A_1 . 0.9700 no
C10_1 H10B_1 . 0.9700 no
Cu2_2 O7_2 . 1.899(6) no
Cu2_2 O6_2 . 1.915(6) no
Cu2_2 O5_2 . 2.141(5) no
Cu2_2 O2_2 . 2.210(5) no
Cu2_2 O3_2 . 2.246(5) no
Cu2_2 O4_2 . 2.314(5) no
Cu2_2 O1_2 . 2.327(5) no
O1_2 C10_2 . 1.429(8) no
O1_2 C1_2 . 1.452(8) no
O2_2 C2_2 . 1.437(8) no
O2_2 C3_2 . 1.447(8) no
O3_2 C4_2 . 1.436(8) no
O3_2 C5_2 . 1.439(8) no
O4_2 C7_2 . 1.420(8) no
O4_2 C6_2 . 1.436(8) no
O5_2 C9_2 . 1.440(8) no
O5_2 C8_2 . 1.441(8) no
O6_2 H6W1_2 . 0.712 no
O6_2 H6W2_2 . 0.718 no
O7_2 H7W1_2 . 0.718 no
O7_2 H7W2_2 . 0.715 no
C1_2 C2_2 . 1.526(10) no
C1_2 H1A_2 . 0.9700 no
C1_2 H1B_2 . 0.9700 no
C2_2 H2A_2 . 0.9700 no
C2_2 H2B_2 . 0.9700 no
C3_2 C4_2 . 1.516(9) no
C3_2 H3A_2 . 0.9700 no
C3_2 H3B_2 . 0.9700 no
C4_2 H4A_2 . 0.9700 no
C4_2 H4B_2 . 0.9700 no
C5_2 C6_2 . 1.483(11) no
C5_2 H5A_2 . 0.9700 no
C5_2 H5B_2 . 0.9700 no
C6_2 H6A_2 . 0.9700 no
C6_2 H6B_2 . 0.9700 no
C7_2 C8_2 . 1.490(10) no
C7_2 H7A_2 . 0.9700 no
C7_2 H7B_2 . 0.9700 no
C8_2 H8A_2 . 0.9700 no
C8_2 H8B_2 . 0.9700 no
C9_2 C10_2 . 1.512(9) no
C9_2 H9A_2 . 0.9700 no
C9_2 H9B_2 . 0.9700 no
C10_2 H10A_2 . 0.9700 no
C10_2 H10B_2 . 0.9700 no
Cu3_3 O6_3 . 1.912(6) no
Cu3_3 O7_3 . 1.913(6) no
Cu3_3 O5_3 . 2.137(5) no
Cu3_3 O2_3 . 2.242(5) no
Cu3_3 O3_3 . 2.255(5) no
Cu3_3 O4_3 . 2.325(5) no
Cu3_3 O1_3 . 2.330(5) no
O1_3 C1_3 . 1.375(8) no
O1_3 C10_3 . 1.422(8) no
O2_3 C3_3 . 1.413(8) no
O2_3 C2_3 . 1.420(7) no
O3_3 C5_3 . 1.411(8) no
O3_3 C4_3 . 1.413(8) no
O4_3 C6_3 . 1.389(8) no
O4_3 C7_3 . 1.414(8) no
O5_3 C8_3 . 1.402(8) no
O5_3 C9_3 . 1.409(8) no
O6_3 H6W1_3 . 0.699 no
O6_3 H6W2_3 . 0.697 no
O7_3 H7W1_3 . 0.710 no
O7_3 H7W2_3 . 0.702 no
C1_3 C2_3 . 1.487(10) no
C1_3 H1A_3 . 0.9700 no
C1_3 H1B_3 . 0.9700 no
C2_3 H2A_3 . 0.9700 no
C2_3 H2B_3 . 0.9700 no
C3_3 C4_3 . 1.521(9) no
C3_3 H3A_3 . 0.9700 no
C3_3 H3B_3 . 0.9700 no
C4_3 H4A_3 . 0.9700 no
C4_3 H4B_3 . 0.9700 no
C5_3 C6_3 . 1.495(10) no
C5_3 H5A_3 . 0.9700 no
C5_3 H5B_3 . 0.9700 no
C6_3 H6A_3 . 0.9700 no
C6_3 H6B_3 . 0.9700 no
C7_3 C8_3 . 1.482(10) no
C7_3 H7A_3 . 0.9700 no
C7_3 H7B_3 . 0.9700 no
C8_3 H8A_3 . 0.9700 no
C8_3 H8B_3 . 0.9700 no
C9_3 C10_3 . 1.490(9) no
C9_3 H9A_3 . 0.9700 no
C9_3 H9B_3 . 0.9700 no
C10_3 H10A_3 . 0.9700 no
C10_3 H10B_3 . 0.9700 no
Cu4_4 O6_4 . 1.907(6) no
Cu4_4 O7_4 . 1.916(6) no
Cu4_4 O5_4 . 2.131(5) no
Cu4_4 O2_4 . 2.229(5) no
Cu4_4 O3_4 . 2.247(5) no
Cu4_4 O1_4 . 2.332(5) no
Cu4_4 O4_4 . 2.337(5) no
O1_4 C1_4 . 1.393(8) no
O1_4 C10_4 . 1.412(8) no
O2_4 C3_4 . 1.409(8) no
O2_4 C2_4 . 1.415(7) no
O3_4 C5_4 . 1.398(8) no
O3_4 C4_4 . 1.406(8) no
O4_4 C6_4 . 1.403(8) no
O4_4 C7_4 . 1.405(8) no
O5_4 C8_4 . 1.402(8) no
O5_4 C9_4 . 1.415(8) no
O6_4 H6W1_4 . 0.715 no
O6_4 H6W2_4 . 0.715 no
O7_4 H7W1_4 . 0.706 no
O7_4 H7W2_4 . 0.714 no
C1_4 C2_4 . 1.497(10) no
C1_4 H1A_4 . 0.9700 no
C1_4 H1B_4 . 0.9700 no
C2_4 H2A_4 . 0.9700 no
C2_4 H2B_4 . 0.9700 no
C3_4 C4_4 . 1.503(9) no
C3_4 H3A_4 . 0.9700 no
C3_4 H3B_4 . 0.9700 no
C4_4 H4A_4 . 0.9700 no
C4_4 H4B_4 . 0.9700 no
C5_4 C6_4 . 1.466(10) no
C5_4 H5A_4 . 0.9700 no
C5_4 H5B_4 . 0.9700 no
C6_4 H6A_4 . 0.9700 no
C6_4 H6B_4 . 0.9700 no
C7_4 C8_4 . 1.478(9) no
C7_4 H7A_4 . 0.9700 no
C7_4 H7B_4 . 0.9700 no
C8_4 H8A_4 . 0.9700 no
C8_4 H8B_4 . 0.9700 no
C9_4 C10_4 . 1.478(9) no
C9_4 H9A_4 . 0.9700 no
C9_4 H9B_4 . 0.9700 no
C10_4 H10A_4 . 0.9700 no
C10_4 H10B_4 . 0.9700 no
Cu5_5 O6_5 . 1.908(6) no
Cu5_5 O7_5 . 1.912(6) no
Cu5_5 O5_5 . 2.134(5) no
Cu5_5 O2_5 . 2.220(5) no
Cu5_5 O3_5 . 2.243(5) no
Cu5_5 O1_5 . 2.323(5) no
Cu5_5 O4_5 . 2.327(5) no
O1_5 C10_5 . 1.431(8) no
O1_5 C1_5 . 1.437(8) no
O2_5 C2_5 . 1.425(8) no
O2_5 C3_5 . 1.440(8) no
O3_5 C5_5 . 1.444(8) no
O3_5 C4_5 . 1.446(8) no
O4_5 C6_5 . 1.438(8) no
O4_5 C7_5 . 1.443(8) no
O5_5 C9_5 . 1.419(8) no
O5_5 C8_5 . 1.436(8) no
O6_5 H6W1_5 . 0.713 no
O6_5 H6W2_5 . 0.714 no
O7_5 H7W1_5 . 0.708 no
O7_5 H7W2_5 . 0.706 no
C1_5 C2_5 . 1.509(10) no
C1_5 H1A_5 . 0.9700 no
C1_5 H1B_5 . 0.9700 no
C2_5 H2A_5 . 0.9700 no
C2_5 H2B_5 . 0.9700 no
C3_5 C4_5 . 1.502(9) no
C3_5 H3A_5 . 0.9700 no
C3_5 H3B_5 . 0.9700 no
C4_5 H4A_5 . 0.9700 no
C4_5 H4B_5 . 0.9700 no
C5_5 C6_5 . 1.486(10) no
C5_5 H5A_5 . 0.9700 no
C5_5 H5B_5 . 0.9700 no
C6_5 H6A_5 . 0.9700 no
C6_5 H6B_5 . 0.9700 no
C7_5 C8_5 . 1.517(10) no
C7_5 H7A_5 . 0.9700 no
C7_5 H7B_5 . 0.9700 no
C8_5 H8A_5 . 0.9700 no
C8_5 H8B_5 . 0.9700 no
C9_5 C10_5 . 1.506(10) no
C9_5 H9A_5 . 0.9700 no
C9_5 H9B_5 . 0.9700 no
C10_5 H10A_5 . 0.9700 no
C10_5 H10B_5 . 0.9700 no
N1_6 O8_6 . 1.230(8) no
N1_6 O10_6 . 1.238(8) no
N1_6 O9_6 . 1.265(8) no
N2_7 O10_7 . 1.229(8) no
N2_7 O8_7 . 1.242(8) no
N2_7 O9_7 . 1.250(8) no
N3_8 O8_8 . 1.211(9) no
N3_8 O10_8 . 1.230(8) no
N3_8 O9_8 . 1.242(8) no
N4_9 O10_9 . 1.216(8) no
N4_9 O8_9 . 1.230(9) no
N4_9 O9_9 . 1.233(8) no
N5_10 O9_10 . 1.221(8) no
N5_10 O10_10 . 1.223(8) no
N5_10 O8_10 . 1.251(8) no
N6_11 O10_11 . 1.231(7) no
N6_11 O8_11 . 1.231(8) no
N6_11 O9_11 . 1.265(8) no
N7_12 O10_12 . 1.221(8) no
N7_12 O8_12 . 1.228(8) no
N7_12 O9_12 . 1.238(8) no
N8_13 O9_13 . 1.234(8) no
N8_13 O10_13 . 1.239(8) no
N8_13 O8_13 . 1.245(9) no
N9_14 O10_14 . 1.235(8) no
N9_14 O8_14 . 1.232(9) no
N9_14 O9_14 . 1.265(8) no
N10_15 O8_15 . 1.219(8) no
N10_15 O10_15 . 1.238(8) no
N10_15 O9_15 . 1.241(8) no

loop_
_geom_torsion_atom_site_label_1
_geom_torsion_atom_site_label_2
_geom_torsion_atom_site_label_3
_geom_torsion_atom_site_label_4
_geom_torsion
_geom_torsion_publ_flag
O7_1 Cu1_1 O1_1 C10_1 60.2(5) no
O6_1 Cu1_1 O1_1 C10_1 -118.3(5) no
O5_1 Cu1_1 O1_1 C10_1 -28.5(5) no
O2_1 Cu1_1 O1_1 C10_1 142.5(5) no
O3_1 Cu1_1 O1_1 C10_1 163.4(4) no
O4_1 Cu1_1 O1_1 C10_1 -27.4(6) no
O7_1 Cu1_1 O1_1 C1_1 -64.3(5) no
O6_1 Cu1_1 O1_1 C1_1 117.1(5) no
O5_1 Cu1_1 O1_1 C1_1 -153.1(5) no
O2_1 Cu1_1 O1_1 C1_1 18.0(5) no
O3_1 Cu1_1 O1_1 C1_1 38.8(6) no
O4_1 Cu1_1 O1_1 C1_1 -151.9(5) no
O7_1 Cu1_1 O2_1 C3_1 -116.9(5) no
O6_1 Cu1_1 O2_1 C3_1 64.5(5) no
O5_1 Cu1_1 O2_1 C3_1 163.9(4) no
O3_1 Cu1_1 O2_1 C3_1 -17.7(4) no
O4_1 Cu1_1 O2_1 C3_1 -40.8(6) no
O1_1 Cu1_1 O2_1 C3_1 149.6(5) no
O7_1 Cu1_1 O2_1 C2_1 108.3(5) no
O6_1 Cu1_1 O2_1 C2_1 -70.2(5) no
O5_1 Cu1_1 O2_1 C2_1 29.1(6) no
O3_1 Cu1_1 O2_1 C2_1 -152.4(5) no
O4_1 Cu1_1 O2_1 C2_1 -175.6(4) no
O1_1 Cu1_1 O2_1 C2_1 14.8(5) no
O7_1 Cu1_1 O3_1 C4_1 65.1(5) no
O6_1 Cu1_1 O3_1 C4_1 -115.5(5) no
O5_1 Cu1_1 O3_1 C4_1 163.0(4) no
O2_1 Cu1_1 O3_1 C4_1 -15.4(4) no
O4_1 Cu1_1 O3_1 C4_1 150.5(5) no
O1_1 Cu1_1 O3_1 C4_1 -36.3(6) no
O7_1 Cu1_1 O3_1 C5_1 -65.5(5) no
O6_1 Cu1_1 O3_1 C5_1 113.9(5) no
O5_1 Cu1_1 O3_1 C5_1 32.3(7) no
O2_1 Cu1_1 O3_1 C5_1 -146.1(5) no
O4_1 Cu1_1 O3_1 C5_1 19.9(5) no
O1_1 Cu1_1 O3_1 C5_1 -167.0(5) no
O7_1 Cu1_1 O4_1 C7_1 -121.3(5) no
O6_1 Cu1_1 O4_1 C7_1 56.9(5) no
O5_1 Cu1_1 O4_1 C7_1 -31.2(5) no
O2_1 Cu1_1 O4_1 C7_1 164.1(5) no
O3_1 Cu1_1 O4_1 C7_1 141.0(5) no
O1_1 Cu1_1 O4_1 C7_1 -32.3(6) no
O7_1 Cu1_1 O4_1 C6_1 111.7(5) no
O6_1 Cu1_1 O4_1 C6_1 -70.1(5) no
O5_1 Cu1_1 O4_1 C6_1 -158.3(6) no
O2_1 Cu1_1 O4_1 C6_1 37.0(6) no
O3_1 Cu1_1 O4_1 C6_1 14.0(5) no
O1_1 Cu1_1 O4_1 C6_1 -159.4(5) no
O7_1 Cu1_1 O5_1 C9_1 -93.6(5) no
O6_1 Cu1_1 O5_1 C9_1 85.9(5) no
O2_1 Cu1_1 O5_1 C9_1 -16.4(7) no
O3_1 Cu1_1 O5_1 C9_1 166.1(5) no
O4_1 Cu1_1 O5_1 C9_1 178.8(6) no
O1_1 Cu1_1 O5_1 C9_1 -1.9(5) no
O7_1 Cu1_1 O5_1 C8_1 93.1(6) no
O6_1 Cu1_1 O5_1 C8_1 -87.4(5) no
O2_1 Cu1_1 O5_1 C8_1 170.3(4) no
O3_1 Cu1_1 O5_1 C8_1 -7.2(7) no
O4_1 Cu1_1 O5_1 C8_1 5.5(5) no
O1_1 Cu1_1 O5_1 C8_1 -175.3(6) no
C10_1 O1_1 C1_1 C2_1 -167.5(6) no
Cu1_1 O1_1 C1_1 C2_1 -46.2(7) no
C3_1 O2_1 C2_1 C1_1 -178.5(7) no
Cu1_1 O2_1 C2_1 C1_1 -45.4(8) no
O1_1 C1_1 C2_1 O2_1 60.2(8) no
C2_1 O2_1 C3_1 C4_1 -179.8(7) no
Cu1_1 O2_1 C3_1 C4_1 47.0(7) no
C5_1 O3_1 C4_1 C3_1 173.9(7) no
Cu1_1 O3_1 C4_1 C3_1 44.5(7) no
O2_1 C3_1 C4_1 O3_1 -58.8(8) no
C4_1 O3_1 C5_1 C6_1 -178.5(6) no
Cu1_1 O3_1 C5_1 C6_1 -48.6(8) no
C7_1 O4_1 C6_1 C5_1 -167.0(7) no
Cu1_1 O4_1 C6_1 C5_1 -43.6(7) no
O3_1 C5_1 C6_1 O4_1 61.0(8) no
C6_1 O4_1 C7_1 C8_1 176.3(6) no
Cu1_1 O4_1 C7_1 C8_1 51.9(7) no
C9_1 O5_1 C8_1 C7_1 -153.4(7) no
Cu1_1 O5_1 C8_1 C7_1 20.1(8) no
O4_1 C7_1 C8_1 O5_1 -47.2(9) no
C8_1 O5_1 C9_1 C10_1 -156.3(6) no
Cu1_1 O5_1 C9_1 C10_1 30.2(8) no
C1_1 O1_1 C10_1 C9_1 175.5(6) no
Cu1_1 O1_1 C10_1 C9_1 53.0(6) no
O5_1 C9_1 C10_1 O1_1 -53.9(8) no
O7_2 Cu2_2 O1_2 C10_2 -60.0(5) no
O6_2 Cu2_2 O1_2 C10_2 118.0(5) no
O5_2 Cu2_2 O1_2 C10_2 27.8(5) no
O2_2 Cu2_2 O1_2 C10_2 -143.0(5) no
O3_2 Cu2_2 O1_2 C10_2 -165.8(4) no
O4_2 Cu2_2 O1_2 C10_2 28.4(6) no
O7_2 Cu2_2 O1_2 C1_2 64.0(5) no
O6_2 Cu2_2 O1_2 C1_2 -118.0(5) no
O5_2 Cu2_2 O1_2 C1_2 151.8(5) no
O2_2 Cu2_2 O1_2 C1_2 -19.0(4) no
O3_2 Cu2_2 O1_2 C1_2 -41.8(6) no
O4_2 Cu2_2 O1_2 C1_2 152.4(5) no
O7_2 Cu2_2 O2_2 C2_2 -109.8(5) no
O6_2 Cu2_2 O2_2 C2_2 69.9(5) no
O5_2 Cu2_2 O2_2 C2_2 -29.8(7) no
O3_2 Cu2_2 O2_2 C2_2 150.9(5) no
O4_2 Cu2_2 O2_2 C2_2 173.7(5) no
O1_2 Cu2_2 O2_2 C2_2 -15.2(5) no
O7_2 Cu2_2 O2_2 C3_2 116.9(5) no
O6_2 Cu2_2 O2_2 C3_2 -63.4(5) no
O5_2 Cu2_2 O2_2 C3_2 -163.1(4) no
O3_2 Cu2_2 O2_2 C3_2 17.6(4) no
O4_2 Cu2_2 O2_2 C3_2 40.4(6) no
O1_2 Cu2_2 O2_2 C3_2 -148.5(5) no
O7_2 Cu2_2 O3_2 C4_2 -65.7(5) no
O6_2 Cu2_2 O3_2 C4_2 116.0(5) no
O5_2 Cu2_2 O3_2 C4_2 -163.4(4) no
O2_2 Cu2_2 O3_2 C4_2 15.9(4) no
O4_2 Cu2_2 O3_2 C4_2 -150.4(5) no
O1_2 Cu2_2 O3_2 C4_2 38.6(6) no
O7_2 Cu2_2 O3_2 C5_2 65.4(5) no
O6_2 Cu2_2 O3_2 C5_2 -112.8(5) no
O5_2 Cu2_2 O3_2 C5_2 -32.2(7) no
O2_2 Cu2_2 O3_2 C5_2 147.0(5) no
O4_2 Cu2_2 O3_2 C5_2 -19.3(5) no
O1_2 Cu2_2 O3_2 C5_2 169.7(5) no
O7_2 Cu2_2 O4_2 C7_2 120.0(5) no
O6_2 Cu2_2 O4_2 C7_2 -58.6(5) no
O5_2 Cu2_2 O4_2 C7_2 30.3(5) no
O2_2 Cu2_2 O4_2 C7_2 -164.3(5) no
O3_2 Cu2_2 O4_2 C7_2 -141.6(5) no
O1_2 Cu2_2 O4_2 C7_2 29.7(6) no
O7_2 Cu2_2 O4_2 C6_2 -112.4(5) no
O6_2 Cu2_2 O4_2 C6_2 69.0(5) no
O5_2 Cu2_2 O4_2 C6_2 157.9(5) no
O2_2 Cu2_2 O4_2 C6_2 -36.7(6) no
O3_2 Cu2_2 O4_2 C6_2 -14.0(5) no
O1_2 Cu2_2 O4_2 C6_2 157.3(5) no
O7_2 Cu2_2 O5_2 C9_2 96.5(6) no
O6_2 Cu2_2 O5_2 C9_2 -84.4(6) no
O2_2 Cu2_2 O5_2 C9_2 18.0(7) no
O3_2 Cu2_2 O5_2 C9_2 -163.2(5) no
O4_2 Cu2_2 O5_2 C9_2 -176.3(6) no
O1_2 Cu2_2 O5_2 C9_2 3.3(5) no
O7_2 Cu2_2 O5_2 C8_2 -92.0(6) no
O6_2 Cu2_2 O5_2 C8_2 87.1(5) no
O2_2 Cu2_2 O5_2 C8_2 -170.4(5) no
O3_2 Cu2_2 O5_2 C8_2 8.4(7) no
O4_2 Cu2_2 O5_2 C8_2 -4.8(5) no
O1_2 Cu2_2 O5_2 C8_2 174.8(6) no
C10_2 O1_2 C1_2 C2_2 169.8(6) no
Cu2_2 O1_2 C1_2 C2_2 47.6(7) no
C3_2 O2_2 C2_2 C1_2 178.2(6) no
Cu2_2 O2_2 C2_2 C1_2 44.8(8) no
O1_2 C1_2 C2_2 O2_2 -59.9(8) no
C2_2 O2_2 C3_2 C4_2 179.6(7) no
Cu2_2 O2_2 C3_2 C4_2 -46.1(7) no
C5_2 O3_2 C4_2 C3_2 -174.0(7) no
Cu2_2 O3_2 C4_2 C3_2 -44.1(7) no
O2_2 C3_2 C4_2 O3_2 57.6(8) no
C4_2 O3_2 C5_2 C6_2 179.1(6) no
Cu2_2 O3_2 C5_2 C6_2 48.5(8) no
C7_2 O4_2 C6_2 C5_2 168.3(7) no
Cu2_2 O4_2 C6_2 C5_2 44.4(7) no
O3_2 C5_2 C6_2 O4_2 -61.9(9) no
C6_2 O4_2 C7_2 C8_2 -174.9(6) no
Cu2_2 O4_2 C7_2 C8_2 -50.9(7) no
C9_2 O5_2 C8_2 C7_2 151.8(7) no
Cu2_2 O5_2 C8_2 C7_2 -20.0(8) no
O4_2 C7_2 C8_2 O5_2 45.9(8) no
C8_2 O5_2 C9_2 C10_2 156.6(6) no
Cu2_2 O5_2 C9_2 C10_2 -31.4(8) no
C1_2 O1_2 C10_2 C9_2 -174.2(6) no
Cu2_2 O1_2 C10_2 C9_2 -51.9(7) no
O5_2 C9_2 C10_2 O1_2 53.3(8) no
O6_3 Cu3_3 O1_3 C1_3 119.1(5) no
O7_3 Cu3_3 O1_3 C1_3 -63.5(5) no
O5_3 Cu3_3 O1_3 C1_3 -151.5(5) no
O2_3 Cu3_3 O1_3 C1_3 18.7(5) no
O3_3 Cu3_3 O1_3 C1_3 41.0(6) no
O4_3 Cu3_3 O1_3 C1_3 -152.9(5) no
O6_3 Cu3_3 O1_3 C10_3 -115.2(5) no
O7_3 Cu3_3 O1_3 C10_3 62.2(5) no
O5_3 Cu3_3 O1_3 C10_3 -25.7(4) no
O2_3 Cu3_3 O1_3 C10_3 144.4(5) no
O3_3 Cu3_3 O1_3 C10_3 166.8(4) no
O4_3 Cu3_3 O1_3 C10_3 -27.2(6) no
O6_3 Cu3_3 O2_3 C3_3 63.6(5) no
O7_3 Cu3_3 O2_3 C3_3 -116.8(5) no
O5_3 Cu3_3 O2_3 C3_3 164.6(4) no
O3_3 Cu3_3 O2_3 C3_3 -17.5(4) no
O4_3 Cu3_3 O2_3 C3_3 -40.0(6) no
O1_3 Cu3_3 O2_3 C3_3 148.4(5) no
O6_3 Cu3_3 O2_3 C2_3 -71.1(5) no
O7_3 Cu3_3 O2_3 C2_3 108.5(5) no
O5_3 Cu3_3 O2_3 C2_3 29.9(6) no
O3_3 Cu3_3 O2_3 C2_3 -152.2(5) no
O4_3 Cu3_3 O2_3 C2_3 -174.7(5) no
O1_3 Cu3_3 O2_3 C2_3 13.7(5) no
O6_3 Cu3_3 O3_3 C5_3 111.3(5) no
O7_3 Cu3_3 O3_3 C5_3 -66.4(5) no
O5_3 Cu3_3 O3_3 C5_3 30.8(7) no
O2_3 Cu3_3 O3_3 C5_3 -147.1(5) no
O4_3 Cu3_3 O3_3 C5_3 19.1(5) no
O1_3 Cu3_3 O3_3 C5_3 -169.6(5) no
O6_3 Cu3_3 O3_3 C4_3 -116.9(5) no
O7_3 Cu3_3 O3_3 C4_3 65.4(5) no
O5_3 Cu3_3 O3_3 C4_3 162.6(4) no
O2_3 Cu3_3 O3_3 C4_3 -15.3(4) no
O4_3 Cu3_3 O3_3 C4_3 150.9(5) no
O1_3 Cu3_3 O3_3 C4_3 -37.7(6) no
O6_3 Cu3_3 O4_3 C6_3 -69.7(5) no
O7_3 Cu3_3 O4_3 C6_3 112.1(5) no
O5_3 Cu3_3 O4_3 C6_3 -158.3(6) no
O2_3 Cu3_3 O4_3 C6_3 36.7(7) no
O3_3 Cu3_3 O4_3 C6_3 14.4(5) no
O1_3 Cu3_3 O4_3 C6_3 -156.8(5) no
O6_3 Cu3_3 O4_3 C7_3 58.1(5) no
O7_3 Cu3_3 O4_3 C7_3 -120.0(5) no
O5_3 Cu3_3 O4_3 C7_3 -30.4(5) no
O2_3 Cu3_3 O4_3 C7_3 164.6(4) no
O3_3 Cu3_3 O4_3 C7_3 142.2(5) no
O1_3 Cu3_3 O4_3 C7_3 -29.0(6) no
O6_3 Cu3_3 O5_3 C8_3 -85.0(6) no
O7_3 Cu3_3 O5_3 C8_3 93.8(6) no
O2_3 Cu3_3 O5_3 C8_3 170.7(5) no
O3_3 Cu3_3 O5_3 C8_3 -5.9(7) no
O4_3 Cu3_3 O5_3 C8_3 6.0(5) no
O1_3 Cu3_3 O5_3 C8_3 -173.1(6) no
O6_3 Cu3_3 O5_3 C9_3 84.8(5) no
O7_3 Cu3_3 O5_3 C9_3 -96.3(5) no
O2_3 Cu3_3 O5_3 C9_3 -19.5(7) no
O3_3 Cu3_3 O5_3 C9_3 163.9(5) no
O4_3 Cu3_3 O5_3 C9_3 175.8(6) no
O1_3 Cu3_3 O5_3 C9_3 -3.3(5) no
C10_3 O1_3 C1_3 C2_3 -167.5(6) no
Cu3_3 O1_3 C1_3 C2_3 -46.2(7) no
C3_3 O2_3 C2_3 C1_3 -177.0(7) no
Cu3_3 O2_3 C2_3 C1_3 -42.5(8) no
O1_3 C1_3 C2_3 O2_3 59.9(9) no
C2_3 O2_3 C3_3 C4_3 176.9(6) no
Cu3_3 O2_3 C3_3 C4_3 43.8(7) no
C5_3 O3_3 C4_3 C3_3 172.6(6) no
Cu3_3 O3_3 C4_3 C3_3 43.2(7) no
O2_3 C3_3 C4_3 O3_3 -56.0(8) no
C4_3 O3_3 C5_3 C6_3 -178.1(6) no
Cu3_3 O3_3 C5_3 C6_3 -47.6(8) no
C7_3 O4_3 C6_3 C5_3 -167.4(7) no
Cu3_3 O4_3 C6_3 C5_3 -44.4(8) no
O3_3 C5_3 C6_3 O4_3 62.9(9) no
C6_3 O4_3 C7_3 C8_3 173.2(7) no
Cu3_3 O4_3 C7_3 C8_3 50.0(7) no
C9_3 O5_3 C8_3 C7_3 -151.7(7) no
Cu3_3 O5_3 C8_3 C7_3 18.3(8) no
O4_3 C7_3 C8_3 O5_3 -45.0(9) no
C8_3 O5_3 C9_3 C10_3 -159.3(6) no
Cu3_3 O5_3 C9_3 C10_3 30.4(8) no
C1_3 O1_3 C10_3 C9_3 172.4(6) no
Cu3_3 O1_3 C10_3 C9_3 49.5(7) no
O5_3 C9_3 C10_3 O1_3 -53.0(8) no
O6_4 Cu4_4 O1_4 C1_4 115.9(5) no
O7_4 Cu4_4 O1_4 C1_4 -63.9(5) no
O5_4 Cu4_4 O1_4 C1_4 -152.2(5) no
O2_4 Cu4_4 O1_4 C1_4 17.7(5) no
O3_4 Cu4_4 O1_4 C1_4 40.8(6) no
O4_4 Cu4_4 O1_4 C1_4 -154.5(5) no
O6_4 Cu4_4 O1_4 C10_4 -116.8(5) no
O7_4 Cu4_4 O1_4 C10_4 63.3(5) no
O5_4 Cu4_4 O1_4 C10_4 -24.9(4) no
O2_4 Cu4_4 O1_4 C10_4 145.0(5) no
O3_4 Cu4_4 O1_4 C10_4 168.0(4) no
O4_4 Cu4_4 O1_4 C10_4 -27.2(6) no
O6_4 Cu4_4 O2_4 C3_4 65.5(5) no
O7_4 Cu4_4 O2_4 C3_4 -115.7(5) no
O5_4 Cu4_4 O2_4 C3_4 165.8(4) no
O3_4 Cu4_4 O2_4 C3_4 -16.1(4) no
O1_4 Cu4_4 O2_4 C3_4 149.6(5) no
O4_4 Cu4_4 O2_4 C3_4 -38.0(6) no
O6_4 Cu4_4 O2_4 C2_4 -69.0(5) no
O7_4 Cu4_4 O2_4 C2_4 109.7(5) no
O5_4 Cu4_4 O2_4 C2_4 31.3(6) no
O3_4 Cu4_4 O2_4 C2_4 -150.6(5) no
O1_4 Cu4_4 O2_4 C2_4 15.0(5) no
O4_4 Cu4_4 O2_4 C2_4 -172.6(5) no
O6_4 Cu4_4 O3_4 C5_4 111.5(5) no
O7_4 Cu4_4 O3_4 C5_4 -69.4(5) no
O5_4 Cu4_4 O3_4 C5_4 28.5(7) no
O2_4 Cu4_4 O3_4 C5_4 -149.6(5) no
O1_4 Cu4_4 O3_4 C5_4 -172.6(5) no
O4_4 Cu4_4 O3_4 C5_4 16.8(5) no
O6_4 Cu4_4 O3_4 C4_4 -115.5(5) no
O7_4 Cu4_4 O3_4 C4_4 63.6(5) no
O5_4 Cu4_4 O3_4 C4_4 161.5(4) no
O2_4 Cu4_4 O3_4 C4_4 -16.5(4) no
O1_4 Cu4_4 O3_4 C4_4 -39.6(6) no
O4_4 Cu4_4 O3_4 C4_4 149.8(5) no
O6_4 Cu4_4 O4_4 C6_4 -67.5(5) no
O7_4 Cu4_4 O4_4 C6_4 113.2(5) no
O5_4 Cu4_4 O4_4 C6_4 -157.3(5) no
O2_4 Cu4_4 O4_4 C6_4 37.3(6) no
O3_4 Cu4_4 O4_4 C6_4 15.4(5) no
O1_4 Cu4_4 O4_4 C6_4 -155.0(5) no
O6_4 Cu4_4 O4_4 C7_4 60.4(5) no
O7_4 Cu4_4 O4_4 C7_4 -118.9(5) no
O5_4 Cu4_4 O4_4 C7_4 -29.4(5) no
O2_4 Cu4_4 O4_4 C7_4 165.3(4) no
O3_4 Cu4_4 O4_4 C7_4 143.3(5) no
O1_4 Cu4_4 O4_4 C7_4 -27.1(6) no
O6_4 Cu4_4 O5_4 C8_4 -89.2(5) no
O7_4 Cu4_4 O5_4 C8_4 92.2(5) no
O2_4 Cu4_4 O5_4 C8_4 168.6(5) no
O3_4 Cu4_4 O5_4 C8_4 -8.4(7) no
O1_4 Cu4_4 O5_4 C8_4 -175.1(5) no
O4_4 Cu4_4 O5_4 C8_4 3.5(5) no
O6_4 Cu4_4 O5_4 C9_4 82.2(5) no
O7_4 Cu4_4 O5_4 C9_4 -96.5(5) no
O2_4 Cu4_4 O5_4 C9_4 -20.1(7) no
O3_4 Cu4_4 O5_4 C9_4 163.0(5) no
O1_4 Cu4_4 O5_4 C9_4 -3.8(5) no
O4_4 Cu4_4 O5_4 C9_4 174.8(6) no
C10_4 O1_4 C1_4 C2_4 -168.6(6) no
Cu4_4 O1_4 C1_4 C2_4 -45.7(7) no
C3_4 O2_4 C2_4 C1_4 -177.4(6) no
Cu4_4 O2_4 C2_4 C1_4 -43.7(8) no
O1_4 C1_4 C2_4 O2_4 59.8(8) no
C2_4 O2_4 C3_4 C4_4 177.0(6) no
Cu4_4 O2_4 C3_4 C4_4 43.5(7) no
C5_4 O3_4 C4_4 C3_4 175.0(7) no
Cu4_4 O3_4 C4_4 C3_4 44.1(7) no
O2_4 C3_4 C4_4 O3_4 -57.0(8) no
C4_4 O3_4 C5_4 C6_4 -177.4(6) no
Cu4_4 O3_4 C5_4 C6_4 -46.1(8) no
C7_4 O4_4 C6_4 C5_4 -165.2(7) no
Cu4_4 O4_4 C6_4 C5_4 -43.8(7) no
O3_4 C5_4 C6_4 O4_4 60.9(9) no
C6_4 O4_4 C7_4 C8_4 174.1(6) no
Cu4_4 O4_4 C7_4 C8_4 51.2(7) no
C9_4 O5_4 C8_4 C7_4 -149.5(7) no
Cu4_4 O5_4 C8_4 C7_4 21.9(8) no
O4_4 C7_4 C8_4 O5_4 -49.1(9) no
C8_4 O5_4 C9_4 C10_4 -157.8(6) no
Cu4_4 O5_4 C9_4 C10_4 30.6(8) no
C1_4 O1_4 C10_4 C9_4 172.2(6) no
Cu4_4 O1_4 C10_4 C9_4 48.4(7) no
O5_4 C9_4 C10_4 O1_4 -52.0(8) no
O6_5 Cu5_5 O1_5 C10_5 116.9(5) no
O7_5 Cu5_5 O1_5 C10_5 -61.9(5) no
O5_5 Cu5_5 O1_5 C10_5 27.0(5) no
O2_5 Cu5_5 O1_5 C10_5 -143.5(5) no
O3_5 Cu5_5 O1_5 C10_5 -165.0(4) no
O4_5 Cu5_5 O1_5 C10_5 25.7(6) no
O6_5 Cu5_5 O1_5 C1_5 -117.5(5) no
O7_5 Cu5_5 O1_5 C1_5 63.7(5) no
O5_5 Cu5_5 O1_5 C1_5 152.6(5) no
O2_5 Cu5_5 O1_5 C1_5 -17.9(5) no
O3_5 Cu5_5 O1_5 C1_5 -39.4(6) no
O4_5 Cu5_5 O1_5 C1_5 151.4(5) no
O6_5 Cu5_5 O2_5 C2_5 69.5(6) no
O7_5 Cu5_5 O2_5 C2_5 -109.0(6) no
O5_5 Cu5_5 O2_5 C2_5 -30.5(7) no
O3_5 Cu5_5 O2_5 C2_5 151.3(6) no
O1_5 Cu5_5 O2_5 C2_5 -15.5(5) no
O4_5 Cu5_5 O2_5 C2_5 175.4(5) no
O6_5 Cu5_5 O2_5 C3_5 -65.4(5) no
O7_5 Cu5_5 O2_5 C3_5 116.1(5) no
O5_5 Cu5_5 O2_5 C3_5 -165.4(4) no
O3_5 Cu5_5 O2_5 C3_5 16.4(4) no
O1_5 Cu5_5 O2_5 C3_5 -150.4(5) no
O4_5 Cu5_5 O2_5 C3_5 40.5(6) no
O6_5 Cu5_5 O3_5 C5_5 -113.4(5) no
O7_5 Cu5_5 O3_5 C5_5 66.3(5) no
O5_5 Cu5_5 O3_5 C5_5 -32.1(7) no
O2_5 Cu5_5 O3_5 C5_5 146.0(5) no
O1_5 Cu5_5 O3_5 C5_5 167.5(5) no
O4_5 Cu5_5 O3_5 C5_5 -19.3(5) no
O6_5 Cu5_5 O3_5 C4_5 116.5(5) no
O7_5 Cu5_5 O3_5 C4_5 -63.8(5) no
O5_5 Cu5_5 O3_5 C4_5 -162.2(4) no
O2_5 Cu5_5 O3_5 C4_5 16.0(4) no
O1_5 Cu5_5 O3_5 C4_5 37.4(6) no
O4_5 Cu5_5 O3_5 C4_5 -149.3(5) no
O6_5 Cu5_5 O4_5 C6_5 69.9(5) no
O7_5 Cu5_5 O4_5 C6_5 -111.8(5) no
O5_5 Cu5_5 O4_5 C6_5 158.2(6) no
O2_5 Cu5_5 O4_5 C6_5 -37.9(7) no
O3_5 Cu5_5 O4_5 C6_5 -13.9(5) no
O1_5 Cu5_5 O4_5 C6_5 159.4(5) no
O6_5 Cu5_5 O4_5 C7_5 -56.7(5) no
O7_5 Cu5_5 O4_5 C7_5 121.6(5) no
O5_5 Cu5_5 O4_5 C7_5 31.6(5) no
O2_5 Cu5_5 O4_5 C7_5 -164.5(4) no
O3_5 Cu5_5 O4_5 C7_5 -140.5(5) no
O1_5 Cu5_5 O4_5 C7_5 32.9(6) no
O6_5 Cu5_5 O5_5 C9_5 -84.0(5) no
O7_5 Cu5_5 O5_5 C9_5 95.3(5) no
O2_5 Cu5_5 O5_5 C9_5 19.1(7) no
O3_5 Cu5_5 O5_5 C9_5 -163.9(5) no
O1_5 Cu5_5 O5_5 C9_5 4.0(5) no
O4_5 Cu5_5 O5_5 C9_5 -176.8(6) no
O6_5 Cu5_5 O5_5 C8_5 87.2(6) no
O7_5 Cu5_5 O5_5 C8_5 -93.5(6) no
O2_5 Cu5_5 O5_5 C8_5 -169.7(5) no
O3_5 Cu5_5 O5_5 C8_5 7.3(7) no
O1_5 Cu5_5 O5_5 C8_5 175.2(6) no
O4_5 Cu5_5 O5_5 C8_5 -5.6(5) no
C10_5 O1_5 C1_5 C2_5 169.5(6) no
Cu5_5 O1_5 C1_5 C2_5 46.7(7) no
C3_5 O2_5 C2_5 C1_5 178.6(6) no
Cu5_5 O2_5 C2_5 C1_5 44.3(8) no
O1_5 C1_5 C2_5 O2_5 -59.5(8) no
C2_5 O2_5 C3_5 C4_5 179.8(7) no
Cu5_5 O2_5 C3_5 C4_5 -44.9(7) no
C5_5 O3_5 C4_5 C3_5 -171.7(7) no
Cu5_5 O3_5 C4_5 C3_5 -43.2(7) no
O2_5 C3_5 C4_5 O3_5 56.3(8) no
C4_5 O3_5 C5_5 C6_5 179.7(6) no
Cu5_5 O3_5 C5_5 C6_5 49.6(8) no
C7_5 O4_5 C6_5 C5_5 166.6(7) no
Cu5_5 O4_5 C6_5 C5_5 43.4(7) no
O3_5 C5_5 C6_5 O4_5 -62.0(9) no
C6_5 O4_5 C7_5 C8_5 -175.6(6) no
Cu5_5 O4_5 C7_5 C8_5 -51.4(7) no
C9_5 O5_5 C8_5 C7_5 151.7(7) no
Cu5_5 O5_5 C8_5 C7_5 -19.8(8) no
O4_5 C7_5 C8_5 O5_5 46.3(8) no
C8_5 O5_5 C9_5 C10_5 156.1(6) no
Cu5_5 O5_5 C9_5 C10_5 -32.2(8) no
C1_5 O1_5 C10_5 C9_5 -173.9(6) no
Cu5_5 O1_5 C10_5 C9_5 -51.0(7) no
O5_5 C9_5 C10_5 O1_5 53.4(8) no
